data_4120138
loop_
_publ_author_name
'Sumit Sahu'
'Leland R. Widger'
'Matthew G. Quesne'
'Sam P. de Visser'
'Hirotoshi Matsumura'
'Pierre Mo\"enne-Loccoz'
'Maxime A. Siegler'
'David P. Goldberg'

_publ_section_title
;
 Secondary Coordination Sphere Influence on the Reactivity of Nonheme
 Iron(II) Complexes: An Experimental and DFT Approach
;
_journal_name_full 'Journal of the American Chemical Society'
_journal_page_first 10590
_journal_page_last 10593
_journal_paper_doi 10.1021/ja402688t
_journal_volume 135
_journal_year 2013
_chemical_formula_moiety '2(C40 H38 Fe N6 O), C4 H8 O, 4(B F4)'
_chemical_formula_sum 'C84 H84 B4 F16 Fe2 N12 O3'
_chemical_formula_weight 1768.57
_chemical_name_systematic
; 
 ? 
;
_space_group_IT_number 2
_symmetry_cell_setting triclinic
_symmetry_space_group_name_Hall '-P 1'
_symmetry_space_group_name_H-M 'P -1'
_atom_sites_solution_hydrogens difmap
_atom_sites_solution_primary direct
_atom_sites_solution_secondary difmap
_audit_creation_method SHELXL-97
_cell_angle_alpha 99.8107(13)
_cell_angle_beta 102.0348(13)
_cell_angle_gamma 94.2364(13)
_cell_formula_units_Z 2
_cell_length_a 12.3252(2)
_cell_length_b 19.1467(3)
_cell_length_c 19.6009(3)
_cell_measurement_reflns_used 20288
_cell_measurement_temperature 110(2)
_cell_measurement_theta_max 25.62
_cell_measurement_theta_min 1.70
_cell_volume 4428.92(13)
_computing_cell_refinement
;
CrysAlisPro, Agilent Technologies,
Version 1.171.34.49 (release 20-01-2011 CrysAlis171 .NET)
(compiled Jan 20 2011,15:58:25)
;
_computing_data_collection
;
CrysAlisPro, Agilent Technologies,
Version 1.171.34.49 (release 20-01-2011 CrysAlis171 .NET)
(compiled Jan 20 2011,15:58:25)
;
_computing_data_reduction
;
CrysAlisPro, Agilent Technologies,
Version 1.171.34.49 (release 20-01-2011 CrysAlis171 .NET)
(compiled Jan 20 2011,15:58:25)
;
_computing_molecular_graphics 'SHELXTL v6.10 (Sheldrick, 2008)'
_computing_publication_material 'SHELXTL v6.10 (Sheldrick, 2008)'
_computing_structure_refinement 'SHELXL-97 (Sheldrick, 2008)'
_computing_structure_solution 'SHELXS-97 (Sheldrick, 2008)'
_diffrn_ambient_temperature 110(2)
_diffrn_detector_area_resol_mean 15.989
_diffrn_measured_fraction_theta_full 0.999
_diffrn_measured_fraction_theta_max 0.999
_diffrn_measurement_device_type 'Goniometer KM4/Xcalibur, detector: Sapphire3'
_diffrn_measurement_method '\w scans'
_diffrn_radiation_monochromator graphite
_diffrn_radiation_source 'Enhance (Mo) x-ray Source'
_diffrn_radiation_type MoK\a
_diffrn_radiation_wavelength 0.71073
_diffrn_reflns_av_R_equivalents 0.0327
_diffrn_reflns_av_sigmaI/netI 0.0396
_diffrn_reflns_limit_h_max 14
_diffrn_reflns_limit_h_min -14
_diffrn_reflns_limit_k_max 23
_diffrn_reflns_limit_k_min -23
_diffrn_reflns_limit_l_max 23
_diffrn_reflns_limit_l_min -23
_diffrn_reflns_number 58751
_diffrn_reflns_theta_full 25.50
_diffrn_reflns_theta_max 25.50
_diffrn_reflns_theta_min 2.09
_exptl_absorpt_coefficient_mu 0.415
_exptl_absorpt_correction_T_max 0.944
_exptl_absorpt_correction_T_min 0.892
_exptl_absorpt_correction_type analytical
_exptl_absorpt_process_details
;
CrysAlisPro, Agilent Technologies,
Version 1.171.34.49 (release 20-01-2011 CrysAlis171 .NET)
(compiled Jan 20 2011,15:58:25)
Analytical numeric absorption correction using a multifaceted crystal
            model based on expressions derived by R.C. Clark & J.S. Reid.
(Clark, R. C. & Reid, J. S. (1995). Acta Cryst. A51, 887-897)
;
_exptl_crystal_colour 'pale orange'
_exptl_crystal_density_diffrn 1.326
_exptl_crystal_description block
_exptl_crystal_F_000 1824
_exptl_crystal_size_max 0.36
_exptl_crystal_size_mid 0.25
_exptl_crystal_size_min 0.19
_platon_squeeze_details
;
;
_refine_diff_density_max 0.500
_refine_diff_density_min -0.487
_refine_diff_density_rms 0.081
_refine_ls_extinction_method none
_refine_ls_goodness_of_fit_ref 1.059
_refine_ls_hydrogen_treatment constr
_refine_ls_matrix_type full
_refine_ls_number_parameters 1391
_refine_ls_number_reflns 16475
_refine_ls_number_restraints 1110
_refine_ls_restrained_S_all 1.047
_refine_ls_R_factor_all 0.0633
_refine_ls_R_factor_gt 0.0446
_refine_ls_shift/su_max 0.001
_refine_ls_shift/su_mean 0.000
_refine_ls_structure_factor_coef Fsqd
_refine_ls_weighting_details 'calc w=1/[\s^2^(Fo^2^)+(0.0692P)^2^+1.2036P] where P=(Fo^2^+2Fc^2^)/3'
_refine_ls_weighting_scheme calc
_refine_ls_wR_factor_gt 0.1168
_refine_ls_wR_factor_ref 0.1242
_reflns_number_gt 12531
_reflns_number_total 16475
_reflns_threshold_expression I>2\s(I)
_cod_data_source_file ja402688t_si_003.cif
_cod_data_source_block 5
_cod_original_cell_volume 4428.92(12)
_cod_database_code 4120138

loop_
_symmetry_equiv_pos_as_xyz
'x, y, z'
'-x, -y, -z'

loop_
_atom_site_label
_atom_site_type_symbol
_atom_site_fract_x
_atom_site_fract_y
_atom_site_fract_z
_atom_site_U_iso_or_equiv
_atom_site_adp_type
_atom_site_occupancy
_atom_site_symmetry_multiplicity
_atom_site_calc_flag
_atom_site_refinement_flags
_atom_site_disorder_assembly
_atom_site_disorder_group
Fe1 Fe 0.81581(2) -0.028885(17) 0.652974(18) 0.02975(10) Uani 1 1 d . . .
C1A C 0.9566(2) -0.14122(13) 0.61683(12) 0.0357(6) Uani 1 1 d . . .
C2A C 1.0441(2) -0.18091(15) 0.60891(13) 0.0425(6) Uani 1 1 d . B .
H2A H 1.0351 -0.2313 0.6049 0.051 Uiso 1 1 calc R . .
C3A C 1.1446(2) -0.14546(17) 0.60702(14) 0.0481(7) Uani 1 1 d . . .
H3A H 1.2066 -0.1711 0.6025 0.058 Uiso 1 1 calc R B .
C4A C 1.1542(2) -0.07353(16) 0.61164(13) 0.0435(6) Uani 1 1 d . B .
H4A H 1.2237 -0.0487 0.6113 0.052 Uiso 1 1 calc R . .
C5A C 1.06217(18) -0.03566(14) 0.61692(12) 0.0354(6) Uani 1 1 d . . .
C6A C 1.07087(18) 0.04161(14) 0.61705(12) 0.0339(5) Uani 1 1 d . B .
C7A C 0.98631(19) 0.07122(14) 0.57608(13) 0.0371(6) Uani 1 1 d . . .
H7A H 0.9198 0.0420 0.5503 0.045 Uiso 1 1 calc R B .
C8A C 0.9986(2) 0.14286(14) 0.57272(13) 0.0401(6) Uani 1 1 d . B .
H8A H 0.9404 0.1627 0.5450 0.048 Uiso 1 1 calc R . .
C9A C 1.0951(2) 0.18564(15) 0.60945(14) 0.0439(6) Uani 1 1 d . . .
H9A H 1.1038 0.2346 0.6062 0.053 Uiso 1 1 calc R B .
C10A C 1.1787(2) 0.15745(15) 0.65078(14) 0.0445(6) Uani 1 1 d . B .
H10A H 1.2446 0.1872 0.6766 0.053 Uiso 1 1 calc R . .
C11A C 1.1675(2) 0.08620(16) 0.65493(13) 0.0416(6) Uani 1 1 d . . .
H11A H 1.2257 0.0672 0.6836 0.050 Uiso 1 1 calc R B .
C12A C 0.85074(19) -0.17527(13) 0.63114(13) 0.0336(5) Uani 1 1 d . B .
H12A H 0.8383 -0.2274 0.6104 0.040 Uiso 1 1 calc R A 1
C13A C 0.86620(19) -0.16312(13) 0.71101(13) 0.0357(6) Uani 1 1 d . . .
C14A C 0.8616(2) -0.21814(15) 0.74788(15) 0.0470(7) Uani 1 1 d . B .
H14A H 0.8477 -0.2665 0.7239 0.056 Uiso 1 1 calc R . .
C15A C 0.8779(3) -0.20027(17) 0.82104(16) 0.0593(8) Uani 1 1 d . . .
H15A H 0.8719 -0.2363 0.8484 0.071 Uiso 1 1 calc R B .
C16A C 0.9027(3) -0.13019(17) 0.85339(15) 0.0577(8) Uani 1 1 d . B .
H16A H 0.9164 -0.1176 0.9037 0.069 Uiso 1 1 calc R . .
C17A C 0.9082(2) -0.07694(14) 0.81339(13) 0.0415(6) Uani 1 1 d . . .
C18A C 0.9471(2) -0.00135(15) 0.84628(13) 0.0453(7) Uani 1 1 d . B .
C19A C 1.0209(2) 0.03693(15) 0.81786(14) 0.0491(7) Uani 1 1 d . . .
H19A H 1.0398 0.0162 0.7749 0.059 Uiso 1 1 calc R B .
C20A C 1.0672(3) 0.10528(17) 0.85210(17) 0.0641(9) Uani 1 1 d . B .
H20A H 1.1185 0.1312 0.8331 0.077 Uiso 1 1 calc R . .
C21A C 1.0383(3) 0.13545(18) 0.91384(18) 0.0736(11) Uani 1 1 d . . .
H21A H 1.0701 0.1823 0.9375 0.088 Uiso 1 1 calc R B .
C22A C 0.9649(3) 0.09863(19) 0.94103(16) 0.0724(10) Uani 1 1 d . B .
H22A H 0.9441 0.1203 0.9830 0.087 Uiso 1 1 calc R . .
C23A C 0.9199(3) 0.02970(17) 0.90821(15) 0.0603(8) Uani 1 1 d . . .
H23A H 0.8702 0.0038 0.9285 0.072 Uiso 1 1 calc R B .
N3A N 0.7521(7) -0.1380(4) 0.6003(5) 0.0271(12) Uani 0.744(2) 1 d PDU B 1
C24A C 0.7314(6) -0.1467(4) 0.5221(4) 0.0289(13) Uani 0.744(2) 1 d PDU B 1
H24A H 0.6795 -0.1903 0.4996 0.035 Uiso 0.744(2) 1 calc PR B 1
H24B H 0.8024 -0.1518 0.5066 0.035 Uiso 0.744(2) 1 calc PR B 1
C25A C 0.6822(7) -0.0831(3) 0.4993(3) 0.0253(11) Uani 0.744(2) 1 d PDU B 1
C26A C 0.6086(6) -0.0877(3) 0.4346(3) 0.0279(11) Uani 0.744(2) 1 d PDU B 1
H26A H 0.5842 -0.1326 0.4040 0.033 Uiso 0.744(2) 1 calc PR B 1
C27A C 0.5711(5) -0.0268(3) 0.4149(3) 0.0306(11) Uani 0.744(2) 1 d PDU B 1
H27A H 0.5221 -0.0290 0.3700 0.037 Uiso 0.744(2) 1 calc PR B 1
C28A C 0.6052(5) 0.0376(3) 0.4609(2) 0.0291(11) Uani 0.744(2) 1 d PDU B 1
H28A H 0.5792 0.0803 0.4485 0.035 Uiso 0.744(2) 1 calc PR B 1
C29A C 0.6782(5) 0.0392(3) 0.5255(2) 0.0263(9) Uani 0.744(2) 1 d PDU B 1
H29A H 0.7019 0.0837 0.5570 0.032 Uiso 0.744(2) 1 calc PR B 1
N4A N 0.7166(6) -0.0198(3) 0.5451(2) 0.0233(9) Uani 0.744(2) 1 d PDU B 1
C30A C 0.6477(9) -0.1602(5) 0.6216(6) 0.0291(14) Uani 0.744(2) 1 d PDU B 1
H30A H 0.6513 -0.2087 0.6325 0.035 Uiso 0.744(2) 1 calc PR B 1
H30B H 0.5836 -0.1627 0.5809 0.035 Uiso 0.744(2) 1 calc PR B 1
C31A C 0.6269(6) -0.1106(5) 0.6855(5) 0.0313(11) Uani 0.744(2) 1 d PDU B 1
C32A C 0.5643(3) -0.1381(2) 0.7275(2) 0.0402(8) Uani 0.744(2) 1 d PDU B 1
H32A H 0.5387 -0.1875 0.7189 0.048 Uiso 0.744(2) 1 calc PR B 1
C33A C 0.5401(3) -0.0900(2) 0.7834(2) 0.0489(9) Uani 0.744(2) 1 d PDU B 1
H33A H 0.4960 -0.1061 0.8133 0.059 Uiso 0.744(2) 1 calc PR B 1
C34A C 0.5809(4) -0.0197(2) 0.7940(2) 0.0427(10) Uani 0.744(2) 1 d PDU B 1
H34A H 0.5669 0.0133 0.8324 0.051 Uiso 0.744(2) 1 calc PR B 1
C35A C 0.6435(9) 0.0040(5) 0.7484(8) 0.0330(15) Uani 0.744(2) 1 d PDU B 1
N5A N 0.6702(7) -0.0418(3) 0.6961(4) 0.0254(12) Uani 0.744(2) 1 d PDU B 1
N6A N 0.68402(19) 0.07628(13) 0.75830(13) 0.0275(5) Uani 0.744(2) 1 d PDU B 1
H6A H 0.6517 0.1054 0.7855 0.033 Uiso 0.744(2) 1 calc PR B 1
C36A C 0.7640(2) 0.10837(15) 0.73325(15) 0.0262(6) Uani 0.744(2) 1 d PDU B 1
O1A O 0.82231(12) 0.07372(8) 0.69481(8) 0.0286(3) Uani 0.744(2) 1 d PDU B 1
C37A C 0.7820(4) 0.1894(2) 0.7504(3) 0.0344(9) Uani 0.744(2) 1 d PDU B 1
C38A C 0.8890(7) 0.2146(5) 0.7290(5) 0.0469(19) Uani 0.744(2) 1 d PDU B 1
H38A H 0.9511 0.1911 0.7515 0.070 Uiso 0.744(2) 1 calc PR B 1
H38B H 0.9059 0.2664 0.7445 0.070 Uiso 0.744(2) 1 calc PR B 1
H38C H 0.8783 0.2023 0.6772 0.070 Uiso 0.744(2) 1 calc PR B 1
C39A C 0.7927(4) 0.2179(2) 0.8296(2) 0.0491(11) Uani 0.744(2) 1 d PDU B 1
H39A H 0.7217 0.2062 0.8423 0.074 Uiso 0.744(2) 1 calc PR B 1
H39B H 0.8117 0.2698 0.8398 0.074 Uiso 0.744(2) 1 calc PR B 1
H39C H 0.8517 0.1959 0.8575 0.074 Uiso 0.744(2) 1 calc PR B 1
C40A C 0.6806(6) 0.2160(4) 0.7064(4) 0.0508(18) Uani 0.744(2) 1 d PDU B 1
H40A H 0.6747 0.1977 0.6558 0.076 Uiso 0.744(2) 1 calc PR B 1
H40B H 0.6898 0.2683 0.7155 0.076 Uiso 0.744(2) 1 calc PR B 1
H40C H 0.6127 0.1989 0.7200 0.076 Uiso 0.744(2) 1 calc PR B 1
N3C N 0.762(2) -0.1403(11) 0.6073(14) 0.025(3) Uani 0.256(2) 1 d PDU B 2
C24C C 0.657(3) -0.1685(15) 0.6235(19) 0.030(3) Uani 0.256(2) 1 d PDU B 2
H24C H 0.6681 -0.2136 0.6409 0.037 Uiso 0.256(2) 1 calc PR B 2
H24D H 0.5976 -0.1794 0.5792 0.037 Uiso 0.256(2) 1 calc PR B 2
C25C C 0.619(2) -0.1177(15) 0.6777(17) 0.034(2) Uani 0.256(2) 1 d PDU B 2
C26C C 0.5162(10) -0.1272(6) 0.6958(7) 0.050(2) Uani 0.256(2) 1 d PDU B 2
H26C H 0.4669 -0.1690 0.6729 0.060 Uiso 0.256(2) 1 calc PR B 2
C27C C 0.4831(10) -0.0786(6) 0.7456(7) 0.052(2) Uani 0.256(2) 1 d PDU B 2
H27C H 0.4194 -0.0916 0.7629 0.063 Uiso 0.256(2) 1 calc PR B 2
C28C C 0.5398(10) -0.0127(7) 0.7705(7) 0.041(2) Uani 0.256(2) 1 d PDU B 2
H28C H 0.5123 0.0245 0.7984 0.049 Uiso 0.256(2) 1 calc PR B 2
C29C C 0.642(3) -0.0044(15) 0.751(2) 0.032(3) Uani 0.256(2) 1 d PDU B 2
H29C H 0.6927 0.0371 0.7735 0.038 Uiso 0.256(2) 1 calc PR B 2
N4C N 0.673(2) -0.0522(11) 0.7031(13) 0.026(3) Uani 0.256(2) 1 d PDU B 2
C30C C 0.747(2) -0.1367(11) 0.5302(13) 0.030(3) Uani 0.256(2) 1 d PDU B 2
H30C H 0.7003 -0.1802 0.5012 0.036 Uiso 0.256(2) 1 calc PR B 2
H30D H 0.8208 -0.1354 0.5178 0.036 Uiso 0.256(2) 1 calc PR B 2
C31C C 0.692(2) -0.0706(10) 0.5125(10) 0.024(2) Uani 0.256(2) 1 d PDU B 2
C32C C 0.6255(18) -0.0725(9) 0.4468(10) 0.028(2) Uani 0.256(2) 1 d PDU B 2
H32C H 0.6075 -0.1151 0.4118 0.033 Uiso 0.256(2) 1 calc PR B 2
C33C C 0.5850(15) -0.0075(9) 0.4335(8) 0.026(2) Uani 0.256(2) 1 d PDU B 2
H33C H 0.5385 -0.0051 0.3889 0.031 Uiso 0.256(2) 1 calc PR B 2
C34C C 0.6145(15) 0.0515(9) 0.4864(7) 0.027(2) Uani 0.256(2) 1 d PDU B 2
H34C H 0.5891 0.0957 0.4785 0.033 Uiso 0.256(2) 1 calc PR B 2
C35C C 0.6812(14) 0.0474(7) 0.5514(6) 0.025(2) Uani 0.256(2) 1 d PDU B 2
N5C N 0.7224(18) -0.0134(9) 0.5649(7) 0.027(2) Uani 0.256(2) 1 d PDU B 2
N6C N 0.7049(6) 0.1069(4) 0.6050(3) 0.0275(5) Uani 0.256(2) 1 d PDU B 2
H6C H 0.6695 0.1434 0.5947 0.033 Uiso 0.256(2) 1 calc PR B 2
C36C C 0.7721(7) 0.1190(4) 0.6698(4) 0.0262(6) Uani 0.256(2) 1 d PDU B 2
O1C O 0.82231(12) 0.07372(8) 0.69481(8) 0.0286(3) Uani 0.256(2) 1 d PDU B 2
C37C C 0.7822(10) 0.1925(6) 0.7195(6) 0.030(2) Uani 0.256(2) 1 d PDU B 2
C38C C 0.8958(16) 0.2283(14) 0.7160(14) 0.041(5) Uani 0.256(2) 1 d PDU B 2
H38D H 0.8985 0.2273 0.6662 0.062 Uiso 0.256(2) 1 calc PR B 2
H38E H 0.9553 0.2026 0.7380 0.062 Uiso 0.256(2) 1 calc PR B 2
H38F H 0.9062 0.2779 0.7414 0.062 Uiso 0.256(2) 1 calc PR B 2
C39C C 0.7853(10) 0.1827(7) 0.7948(7) 0.041(2) Uani 0.256(2) 1 d PDU B 2
H39D H 0.8185 0.2270 0.8280 0.061 Uiso 0.256(2) 1 calc PR B 2
H39E H 0.8301 0.1440 0.8054 0.061 Uiso 0.256(2) 1 calc PR B 2
H39F H 0.7091 0.1706 0.8000 0.061 Uiso 0.256(2) 1 calc PR B 2
C40C C 0.6902(14) 0.2367(10) 0.6957(10) 0.036(4) Uani 0.256(2) 1 d PDU B 2
H40D H 0.6957 0.2485 0.6497 0.055 Uiso 0.256(2) 1 calc PR B 2
H40E H 0.6977 0.2807 0.7309 0.055 Uiso 0.256(2) 1 calc PR B 2
H40F H 0.6176 0.2095 0.6910 0.055 Uiso 0.256(2) 1 calc PR B 2
N1A N 0.96406(15) -0.07007(10) 0.62011(10) 0.0314(4) Uani 1 1 d . B .
N2A N 0.88656(15) -0.09385(10) 0.74221(10) 0.0326(4) Uani 1 1 d . B .
Fe2 Fe 0.65387(3) 0.470730(16) 0.185180(16) 0.02660(9) Uani 1 1 d . . .
C1B C 0.6270(2) 0.36010(12) 0.05535(12) 0.0326(5) Uani 1 1 d . . .
C2B C 0.5849(2) 0.30741(13) -0.00378(12) 0.0401(6) Uani 1 1 d . . .
H2B H 0.6312 0.2742 -0.0209 0.048 Uiso 1 1 calc R . .
C3B C 0.4748(3) 0.30401(14) -0.03735(13) 0.0467(7) Uani 1 1 d . . .
H3B H 0.4435 0.2679 -0.0779 0.056 Uiso 1 1 calc R . .
C4B C 0.4097(2) 0.35327(13) -0.01194(13) 0.0419(6) Uani 1 1 d . . .
H4B H 0.3330 0.3506 -0.0343 0.050 Uiso 1 1 calc R . .
C5B C 0.4567(2) 0.40681(12) 0.04644(11) 0.0323(5) Uani 1 1 d . . .
C6B C 0.3882(2) 0.46130(13) 0.07295(11) 0.0331(5) Uani 1 1 d . . .
C7B C 0.2784(2) 0.44110(15) 0.07528(13) 0.0412(6) Uani 1 1 d . . .
H7B H 0.2490 0.3922 0.0621 0.049 Uiso 1 1 calc R . .
C8B C 0.2118(2) 0.49187(16) 0.09674(14) 0.0483(7) Uani 1 1 d . . .
H8B H 0.1372 0.4776 0.0986 0.058 Uiso 1 1 calc R . .
C9B C 0.2535(2) 0.56339(16) 0.11552(14) 0.0477(7) Uani 1 1 d . . .
H9B H 0.2071 0.5981 0.1293 0.057 Uiso 1 1 calc R . .
C10B C 0.3624(2) 0.58391(14) 0.11405(13) 0.0411(6) Uani 1 1 d . . .
H10B H 0.3912 0.6329 0.1274 0.049 Uiso 1 1 calc R . .
C11B C 0.4306(2) 0.53311(13) 0.09302(12) 0.0350(5) Uani 1 1 d . . .
H11B H 0.5057 0.5475 0.0924 0.042 Uiso 1 1 calc R . .
C12B C 0.7414(2) 0.35895(12) 0.10189(12) 0.0330(5) Uani 1 1 d . . .
H12B H 0.7925 0.3359 0.0737 0.040 Uiso 1 1 calc R . .
C13B C 0.7242(2) 0.31848(12) 0.15965(12) 0.0327(5) Uani 1 1 d . . .
C14B C 0.7796(2) 0.26177(13) 0.17538(13) 0.0395(6) Uani 1 1 d . . .
H14B H 0.8301 0.2433 0.1483 0.047 Uiso 1 1 calc R . .
C15B C 0.7596(2) 0.23209(13) 0.23222(14) 0.0437(6) Uani 1 1 d . . .
H15B H 0.7986 0.1938 0.2457 0.052 Uiso 1 1 calc R . .
C16B C 0.6833(2) 0.25858(13) 0.26873(13) 0.0399(6) Uani 1 1 d . . .
H16B H 0.6691 0.2388 0.3077 0.048 Uiso 1 1 calc R . .
C17B C 0.6265(2) 0.31475(12) 0.24833(12) 0.0329(5) Uani 1 1 d . . .
C18B C 0.5346(2) 0.34095(12) 0.27973(12) 0.0331(5) Uani 1 1 d . . .
C19B C 0.5334(2) 0.34094(13) 0.35059(13) 0.0401(6) Uani 1 1 d . . .
H19B H 0.5949 0.3265 0.3809 0.048 Uiso 1 1 calc R . .
C20B C 0.4435(2) 0.36183(14) 0.37677(14) 0.0467(7) Uani 1 1 d . . .
H20B H 0.4432 0.3617 0.4252 0.056 Uiso 1 1 calc R . .
C21B C 0.3531(3) 0.38311(15) 0.33342(16) 0.0515(7) Uani 1 1 d . . .
H21B H 0.2914 0.3975 0.3521 0.062 Uiso 1 1 calc R . .
C22B C 0.3528(2) 0.38347(15) 0.26301(15) 0.0487(7) Uani 1 1 d . . .
H22B H 0.2909 0.3979 0.2331 0.058 Uiso 1 1 calc R . .
C23B C 0.4433(2) 0.36270(14) 0.23650(13) 0.0393(6) Uani 1 1 d . . .
H23B H 0.4434 0.3632 0.1881 0.047 Uiso 1 1 calc R . .
C24B C 0.8092(2) 0.47876(12) 0.08730(12) 0.0338(5) Uani 1 1 d . . .
H24E H 0.7514 0.4650 0.0425 0.041 Uiso 1 1 calc R . .
H24F H 0.8830 0.4724 0.0762 0.041 Uiso 1 1 calc R . .
C25B C 0.80595(19) 0.55542(12) 0.11959(11) 0.0307(5) Uani 1 1 d . . .
C26B C 0.8760(2) 0.61065(13) 0.10904(12) 0.0356(5) Uani 1 1 d . . .
H26B H 0.9302 0.6010 0.0817 0.043 Uiso 1 1 calc R . .
C27B C 0.8656(2) 0.67980(13) 0.13888(13) 0.0390(6) Uani 1 1 d . . .
H27B H 0.9130 0.7184 0.1324 0.047 Uiso 1 1 calc R . .
C28B C 0.7860(2) 0.69226(13) 0.17811(13) 0.0391(6) Uani 1 1 d . . .
H28B H 0.7775 0.7395 0.1990 0.047 Uiso 1 1 calc R . .
C29B C 0.7187(2) 0.63475(12) 0.18643(12) 0.0343(5) Uani 1 1 d . . .
H29B H 0.6636 0.6434 0.2133 0.041 Uiso 1 1 calc R . .
C30B C 0.89044(19) 0.43628(13) 0.19510(12) 0.0349(5) Uani 1 1 d . . .
H30E H 0.9403 0.4799 0.1971 0.042 Uiso 1 1 calc R . .
H30F H 0.9306 0.3946 0.1829 0.042 Uiso 1 1 calc R . .
C31B C 0.86563(19) 0.43686(12) 0.26765(12) 0.0326(5) Uani 1 1 d . . .
C32B C 0.9314(2) 0.40724(14) 0.31802(13) 0.0395(6) Uani 1 1 d . . .
H32B H 0.9910 0.3820 0.3072 0.047 Uiso 1 1 calc R . .
C33B C 0.9088(2) 0.41503(14) 0.38536(14) 0.0456(7) Uani 1 1 d . . .
H33B H 0.9529 0.3947 0.4211 0.055 Uiso 1 1 calc R . .
C34B C 0.8233(2) 0.45192(13) 0.40003(13) 0.0393(6) Uani 1 1 d . . .
H34B H 0.8077 0.4585 0.4460 0.047 Uiso 1 1 calc R . .
C35B C 0.76000(19) 0.47957(12) 0.34606(12) 0.0312(5) Uani 1 1 d . . .
C36B C 0.5889(2) 0.54080(12) 0.31743(12) 0.0342(5) Uani 1 1 d . . .
C37B C 0.5164(2) 0.59097(14) 0.35137(13) 0.0425(6) Uani 1 1 d . . .
C38B C 0.4983(2) 0.57213(15) 0.42121(14) 0.0474(7) Uani 1 1 d . . .
H38G H 0.4672 0.5220 0.4129 0.071 Uiso 1 1 calc R . .
H38H H 0.4462 0.6026 0.4394 0.071 Uiso 1 1 calc R . .
H38I H 0.5698 0.5797 0.4560 0.071 Uiso 1 1 calc R . .
C39B C 0.5755(3) 0.66783(15) 0.36369(16) 0.0547(8) Uani 1 1 d . . .
H39G H 0.6504 0.6707 0.3940 0.082 Uiso 1 1 calc R . .
H39H H 0.5321 0.7014 0.3869 0.082 Uiso 1 1 calc R . .
H39I H 0.5816 0.6799 0.3179 0.082 Uiso 1 1 calc R . .
C40B C 0.4034(2) 0.58643(18) 0.29955(15) 0.0578(8) Uani 1 1 d . . .
H40G H 0.4148 0.6003 0.2555 0.087 Uiso 1 1 calc R . .
H40H H 0.3563 0.6186 0.3210 0.087 Uiso 1 1 calc R . .
H40I H 0.3668 0.5374 0.2890 0.087 Uiso 1 1 calc R . .
N1B N 0.56573(16) 0.41043(10) 0.07994(9) 0.0296(4) Uani 1 1 d . . .
N2B N 0.64988(16) 0.34548(10) 0.19549(10) 0.0310(4) Uani 1 1 d . . .
N3B N 0.78839(16) 0.43292(10) 0.13817(10) 0.0301(4) Uani 1 1 d . . .
N4B N 0.72813(15) 0.56683(10) 0.15790(9) 0.0297(4) Uani 1 1 d . . .
N5B N 0.77896(15) 0.47207(10) 0.28091(10) 0.0299(4) Uani 1 1 d . . .
N6B N 0.67308(17) 0.51974(10) 0.36150(10) 0.0358(5) Uani 1 1 d . . .
H6B H 0.6747 0.5328 0.4070 0.043 Uiso 1 1 calc R . .
O1B O 0.57122(13) 0.52303(8) 0.25138(8) 0.0297(3) Uani 1 1 d . . .
B1 B 1.0105(7) 0.3141(4) 1.0451(4) 0.0564(10) Uani 0.722(10) 1 d PDU C 1
F1 F 1.0555(4) 0.3452(2) 1.1169(2) 0.0741(12) Uani 0.722(10) 1 d PDU C 1
F2 F 0.9353(7) 0.2557(5) 1.0413(5) 0.072(2) Uani 0.722(10) 1 d PDU C 1
F3 F 1.0986(7) 0.2933(5) 1.0161(5) 0.0511(16) Uani 0.722(10) 1 d PDU C 1
F4 F 0.9621(4) 0.3658(3) 1.0133(4) 0.0908(17) Uani 0.722(10) 1 d PDU C 1
B1' B 0.9980(17) 0.3063(9) 1.0355(8) 0.0564(10) Uani 0.278(10) 1 d PDU C 2
F1' F 1.0128(11) 0.3654(6) 1.0889(8) 0.084(3) Uani 0.278(10) 1 d PDU C 2
F2' F 0.9331(15) 0.2550(10) 1.0549(13) 0.050(3) Uani 0.278(10) 1 d PDU C 2
F3' F 1.0980(19) 0.2823(14) 1.0285(14) 0.058(5) Uani 0.278(10) 1 d PDU C 2
F4' F 0.9437(7) 0.3245(8) 0.9738(7) 0.082(3) Uani 0.278(10) 1 d PDU C 2
B2 B 0.1880(3) 0.35922(19) 0.47013(18) 0.0506(8) Uani 1 1 d . . .
F5 F 0.1208(2) 0.34890(19) 0.51353(14) 0.1278(10) Uani 1 1 d . . .
F6 F 0.24044(16) 0.42904(8) 0.48724(8) 0.0642(5) Uani 1 1 d . . .
F7 F 0.27195(14) 0.31430(8) 0.47539(9) 0.0611(5) Uani 1 1 d . . .
F8 F 0.12759(13) 0.34675(8) 0.40005(8) 0.0532(4) Uani 1 1 d . . .
B3 B 0.4423(3) 0.1639(2) 0.79839(17) 0.0525(9) Uani 1 1 d . . .
F9 F 0.35143(15) 0.14950(11) 0.82442(12) 0.0813(6) Uani 1 1 d . . .
F10 F 0.53883(13) 0.15498(10) 0.84693(9) 0.0636(5) Uani 1 1 d . . .
F11 F 0.43923(16) 0.11859(12) 0.73538(10) 0.0849(7) Uani 1 1 d . . .
F12 F 0.44638(19) 0.23342(11) 0.78827(11) 0.0809(6) Uani 1 1 d . . .
B4 B 0.6476(3) 0.23555(18) 0.49597(18) 0.0374(7) Uani 0.922(4) 1 d PDU D 1
F13 F 0.7443(3) 0.21049(19) 0.52900(18) 0.0532(6) Uani 0.922(4) 1 d PDU D 1
F14 F 0.62265(16) 0.20572(11) 0.42314(9) 0.0382(5) Uani 0.922(4) 1 d PDU D 1
F15 F 0.66001(17) 0.30868(9) 0.50604(14) 0.0619(7) Uani 0.922(4) 1 d PDU D 1
F16 F 0.5602(3) 0.2121(2) 0.5242(2) 0.0552(10) Uani 0.922(4) 1 d PDU D 1
B4' B 0.664(3) 0.2362(13) 0.5117(13) 0.0374(7) Uani 0.078(4) 1 d PDU D 2
F13' F 0.754(4) 0.200(3) 0.537(2) 0.0532(6) Uani 0.078(4) 1 d PDU D 2
F14' F 0.666(2) 0.2389(13) 0.4411(11) 0.0382(5) Uani 0.078(4) 1 d PDU D 2
F15' F 0.6726(16) 0.3030(9) 0.5539(13) 0.043(5) Uani 0.078(4) 1 d PDU D 2
F16' F 0.565(3) 0.198(2) 0.514(2) 0.035(6) Uani 0.078(4) 1 d PDU D 2
O1S O 1.0058(8) 0.5798(6) 0.2765(5) 0.074(2) Uani 0.494(8) 1 d PDU E 1
C1S C 1.1221(8) 0.5783(5) 0.3013(6) 0.066(2) Uani 0.494(8) 1 d PDU E 1
H1S1 H 1.1645 0.6205 0.2922 0.079 Uiso 0.494(8) 1 calc PR E 1
H1S2 H 1.1465 0.5347 0.2767 0.079 Uiso 0.494(8) 1 calc PR E 1
C2S C 0.9745(7) 0.6274(5) 0.3261(5) 0.0536(19) Uani 0.494(8) 1 d PDU E 1
H2S1 H 0.9054 0.6078 0.3378 0.064 Uiso 0.494(8) 1 calc PR E 1
H2S2 H 0.9610 0.6724 0.3090 0.064 Uiso 0.494(8) 1 calc PR E 1
C3S C 1.1419(9) 0.5792(6) 0.3805(6) 0.078(2) Uani 0.494(8) 1 d PDU E 1
H3S1 H 1.1094 0.5348 0.3917 0.093 Uiso 0.494(8) 1 calc PR E 1
H3S2 H 1.2216 0.5902 0.4052 0.093 Uiso 0.494(8) 1 calc PR E 1
C4S C 1.0755(6) 0.6406(5) 0.3936(4) 0.071(2) Uani 0.494(8) 1 d PDU E 1
H4S1 H 1.1211 0.6866 0.3976 0.086 Uiso 0.494(8) 1 calc PR E 1
H4S2 H 1.0482 0.6411 0.4377 0.086 Uiso 0.494(8) 1 calc PR E 1
O1' O 1.0191(9) 0.5928(6) 0.2912(5) 0.075(2) Uani 0.506(8) 1 d PDU E 2
C1' C 1.1123(9) 0.5531(6) 0.3045(6) 0.079(2) Uani 0.506(8) 1 d PDU E 2
H1'1 H 1.1748 0.5748 0.2878 0.095 Uiso 0.506(8) 1 calc PR E 2
H1'2 H 1.0914 0.5036 0.2773 0.095 Uiso 0.506(8) 1 calc PR E 2
C2' C 0.9934(9) 0.6221(6) 0.3529(5) 0.064(2) Uani 0.506(8) 1 d PDU E 2
H2'1 H 0.9145 0.6071 0.3522 0.077 Uiso 0.506(8) 1 calc PR E 2
H2'2 H 1.0049 0.6748 0.3605 0.077 Uiso 0.506(8) 1 calc PR E 2
C3' C 1.1502(8) 0.5513(5) 0.3828(6) 0.069(2) Uani 0.506(8) 1 d PDU E 2
H3'1 H 1.1424 0.5020 0.3916 0.083 Uiso 0.506(8) 1 calc PR E 2
H3'2 H 1.2287 0.5726 0.4017 0.083 Uiso 0.506(8) 1 calc PR E 2
C4' C 1.0735(6) 0.5944(4) 0.4134(4) 0.0636(19) Uani 0.506(8) 1 d PDU E 2
H4'1 H 1.1161 0.6354 0.4491 0.076 Uiso 0.506(8) 1 calc PR E 2
H4'2 H 1.0293 0.5654 0.4375 0.076 Uiso 0.506(8) 1 calc PR E 2

loop_
_atom_site_aniso_label
_atom_site_aniso_U_11
_atom_site_aniso_U_22
_atom_site_aniso_U_33
_atom_site_aniso_U_23
_atom_site_aniso_U_13
_atom_site_aniso_U_12
Fe1 0.02068(16) 0.02827(18) 0.0395(2) 0.00024(14) 0.01010(14) 0.00291(13)
C1A 0.0323(13) 0.0445(15) 0.0305(13) 0.0063(11) 0.0046(10) 0.0151(11)
C2A 0.0400(15) 0.0513(16) 0.0415(15) 0.0133(12) 0.0108(11) 0.0245(12)
C3A 0.0358(15) 0.073(2) 0.0432(15) 0.0145(14) 0.0131(12) 0.0330(14)
C4A 0.0265(13) 0.072(2) 0.0380(14) 0.0175(13) 0.0126(11) 0.0150(12)
C5A 0.0235(12) 0.0582(16) 0.0268(12) 0.0105(11) 0.0072(9) 0.0099(11)
C6A 0.0218(11) 0.0536(15) 0.0303(12) 0.0089(11) 0.0141(9) 0.0038(10)
C7A 0.0225(12) 0.0588(17) 0.0337(13) 0.0134(11) 0.0112(10) 0.0030(11)
C8A 0.0320(13) 0.0539(17) 0.0401(14) 0.0142(12) 0.0158(11) 0.0062(12)
C9A 0.0427(15) 0.0488(16) 0.0458(15) 0.0086(12) 0.0244(13) 0.0013(12)
C10A 0.0353(14) 0.0572(18) 0.0395(15) 0.0004(12) 0.0162(11) -0.0058(12)
C11A 0.0248(12) 0.0685(19) 0.0322(13) 0.0077(12) 0.0088(10) 0.0067(12)
C12A 0.0314(12) 0.0313(12) 0.0385(13) 0.0078(10) 0.0047(10) 0.0122(10)
C13A 0.0248(12) 0.0411(14) 0.0412(14) 0.0124(11) 0.0026(10) 0.0070(10)
C14A 0.0454(16) 0.0419(15) 0.0535(17) 0.0196(13) 0.0021(13) 0.0050(12)
C15A 0.069(2) 0.0574(19) 0.0512(18) 0.0298(15) 0.0002(15) -0.0054(16)
C16A 0.065(2) 0.069(2) 0.0339(15) 0.0200(14) -0.0025(13) -0.0076(16)
C17A 0.0377(14) 0.0526(16) 0.0313(14) 0.0142(12) -0.0009(11) -0.0033(12)
C18A 0.0506(16) 0.0509(16) 0.0273(13) 0.0099(12) -0.0067(11) -0.0007(13)
C19A 0.0532(17) 0.0485(16) 0.0361(15) 0.0118(12) -0.0098(12) -0.0072(13)
C20A 0.073(2) 0.0570(19) 0.0484(19) 0.0164(15) -0.0160(16) -0.0142(16)
C21A 0.102(3) 0.0519(19) 0.047(2) 0.0082(16) -0.0193(19) -0.0113(19)
C22A 0.106(3) 0.067(2) 0.0310(16) 0.0017(15) -0.0050(17) 0.002(2)
C23A 0.079(2) 0.064(2) 0.0319(15) 0.0086(14) 0.0024(14) -0.0027(17)
N3A 0.022(2) 0.0295(17) 0.028(3) 0.0037(16) -0.0003(17) 0.0097(15)
C24A 0.026(3) 0.031(2) 0.027(2) -0.0010(19) 0.0036(18) 0.0064(19)
C25A 0.020(2) 0.029(2) 0.027(3) -0.0002(16) 0.0090(19) 0.0029(18)
C26A 0.021(2) 0.036(3) 0.027(2) 0.0036(18) 0.0059(16) 0.0035(19)
C27A 0.022(2) 0.042(3) 0.030(2) 0.0073(18) 0.0076(18) 0.0031(19)
C28A 0.025(2) 0.036(3) 0.031(3) 0.013(2) 0.010(2) 0.006(2)
C29A 0.0219(17) 0.0282(19) 0.030(2) 0.0046(19) 0.009(2) 0.0024(14)
N4A 0.0183(15) 0.029(2) 0.022(2) 0.0035(18) 0.0047(19) 0.0046(14)
C30A 0.025(2) 0.026(3) 0.034(2) 0.0044(19) 0.0034(19) 0.0020(19)
C31A 0.026(2) 0.033(3) 0.032(3) -0.0011(17) 0.007(2) 0.0005(17)
C32A 0.0387(19) 0.0372(18) 0.047(2) 0.0102(16) 0.0145(16) -0.0020(15)
C33A 0.049(2) 0.054(2) 0.051(2) 0.0120(18) 0.0272(18) 0.0020(18)
C34A 0.042(2) 0.047(2) 0.041(2) 0.0040(17) 0.0171(17) 0.0057(18)
C35A 0.0278(18) 0.039(3) 0.032(2) 0.002(2) 0.0087(16) 0.003(2)
N5A 0.0202(15) 0.028(2) 0.028(2) 0.0073(16) 0.0035(15) 0.0014(16)
N6A 0.0278(12) 0.0271(12) 0.0274(12) 0.0007(9) 0.0089(10) 0.0055(10)
C36A 0.0257(13) 0.0299(14) 0.0221(12) 0.0058(11) 0.0026(11) 0.0021(11)
O1A 0.0279(8) 0.0287(8) 0.0281(8) 0.0035(6) 0.0056(6) 0.0013(6)
C37A 0.0432(19) 0.0290(18) 0.032(3) 0.006(2) 0.011(2) 0.0039(14)
C38A 0.059(3) 0.031(3) 0.053(4) 0.004(2) 0.026(2) -0.006(2)
C39A 0.071(3) 0.034(2) 0.038(2) -0.0065(18) 0.0181(19) -0.0063(19)
C40A 0.064(3) 0.040(4) 0.057(4) 0.022(2) 0.018(2) 0.016(3)
N3C 0.026(4) 0.032(4) 0.018(4) 0.004(4) 0.007(4) 0.005(4)
C24C 0.026(4) 0.032(4) 0.030(4) 0.004(4) -0.001(4) 0.005(4)
C25C 0.031(4) 0.031(4) 0.037(4) 0.007(3) 0.004(4) -0.003(3)
C26C 0.047(4) 0.048(4) 0.057(4) 0.012(4) 0.018(4) -0.002(4)
C27C 0.049(4) 0.056(4) 0.058(4) 0.013(4) 0.027(4) -0.003(4)
C28C 0.037(4) 0.047(4) 0.045(4) 0.008(4) 0.020(3) 0.007(4)
C29C 0.029(4) 0.034(4) 0.033(4) 0.005(4) 0.009(4) 0.002(4)
N4C 0.023(4) 0.029(4) 0.026(4) 0.009(4) 0.006(3) 0.001(4)
C30C 0.026(4) 0.031(4) 0.028(4) -0.002(4) 0.002(4) 0.005(4)
C31C 0.018(3) 0.030(4) 0.023(4) 0.006(4) 0.004(3) 0.004(4)
C32C 0.021(4) 0.033(5) 0.028(5) 0.000(4) 0.008(4) -0.001(4)
C33C 0.022(4) 0.032(5) 0.025(5) 0.011(4) 0.003(4) 0.003(4)
C34C 0.020(4) 0.030(4) 0.029(5) 0.003(4) 0.006(5) -0.003(4)
C35C 0.017(3) 0.032(4) 0.027(5) 0.002(4) 0.008(4) 0.007(3)
N5C 0.020(3) 0.027(4) 0.029(5) -0.004(4) 0.007(4) -0.003(3)
N6C 0.0278(12) 0.0271(12) 0.0274(12) 0.0007(9) 0.0089(10) 0.0055(10)
C36C 0.0257(13) 0.0299(14) 0.0221(12) 0.0058(11) 0.0026(11) 0.0021(11)
O1C 0.0279(8) 0.0287(8) 0.0281(8) 0.0035(6) 0.0056(6) 0.0013(6)
C37C 0.037(4) 0.026(4) 0.027(4) 0.000(4) 0.010(4) 0.004(3)
C38C 0.038(7) 0.043(10) 0.042(9) 0.008(7) 0.013(6) -0.010(6)
C39C 0.054(6) 0.041(6) 0.027(6) 0.007(5) 0.007(5) 0.005(5)
C40C 0.037(6) 0.041(9) 0.036(7) 0.013(6) 0.012(5) 0.017(6)
N1A 0.0242(10) 0.0401(12) 0.0313(10) 0.0075(8) 0.0070(8) 0.0097(8)
N2A 0.0249(10) 0.0379(11) 0.0330(11) 0.0090(9) 0.0010(8) 0.0014(8)
Fe2 0.03204(18) 0.02807(18) 0.02031(16) 0.00202(12) 0.00851(13) 0.00591(13)
C1B 0.0479(14) 0.0302(12) 0.0227(11) 0.0078(9) 0.0120(10) 0.0053(11)
C2B 0.0650(18) 0.0298(13) 0.0269(13) 0.0017(10) 0.0149(12) 0.0095(12)
C3B 0.0673(19) 0.0367(14) 0.0281(13) -0.0031(11) 0.0023(13) -0.0001(13)
C4B 0.0521(16) 0.0395(14) 0.0282(13) 0.0034(11) 0.0003(11) -0.0006(12)
C5B 0.0409(14) 0.0336(13) 0.0218(11) 0.0090(9) 0.0038(10) 0.0005(10)
C6B 0.0401(14) 0.0391(14) 0.0194(11) 0.0098(10) 0.0022(9) 0.0045(11)
C7B 0.0426(15) 0.0464(15) 0.0328(13) 0.0122(11) 0.0023(11) 0.0001(12)
C8B 0.0388(15) 0.066(2) 0.0405(15) 0.0119(13) 0.0077(12) 0.0089(14)
C9B 0.0500(17) 0.0592(18) 0.0359(15) 0.0103(13) 0.0089(12) 0.0195(14)
C10B 0.0539(17) 0.0406(14) 0.0297(13) 0.0094(11) 0.0072(11) 0.0114(12)
C11B 0.0422(14) 0.0387(14) 0.0228(12) 0.0084(10) 0.0027(10) 0.0035(11)
C12B 0.0439(14) 0.0283(12) 0.0298(12) 0.0025(9) 0.0154(10) 0.0095(10)
C13B 0.0415(13) 0.0277(12) 0.0285(12) 0.0027(9) 0.0087(10) 0.0047(10)
C14B 0.0499(15) 0.0331(13) 0.0368(14) 0.0038(11) 0.0123(11) 0.0124(11)
C15B 0.0567(17) 0.0336(14) 0.0425(15) 0.0120(11) 0.0077(12) 0.0154(12)
C16B 0.0548(16) 0.0332(13) 0.0329(13) 0.0128(10) 0.0080(12) 0.0034(12)
C17B 0.0423(14) 0.0299(12) 0.0250(12) 0.0058(9) 0.0057(10) -0.0007(10)
C18B 0.0440(14) 0.0268(12) 0.0307(12) 0.0083(10) 0.0123(10) -0.0003(10)
C19B 0.0577(16) 0.0325(13) 0.0312(13) 0.0080(10) 0.0127(12) -0.0005(12)
C20B 0.0683(19) 0.0425(15) 0.0329(14) 0.0054(11) 0.0229(13) 0.0020(14)
C21B 0.0575(18) 0.0521(17) 0.0532(18) 0.0083(14) 0.0336(15) 0.0025(14)
C22B 0.0440(15) 0.0558(17) 0.0519(17) 0.0186(13) 0.0162(13) 0.0073(13)
C23B 0.0443(15) 0.0450(15) 0.0330(13) 0.0144(11) 0.0138(11) 0.0020(12)
C24B 0.0384(13) 0.0381(13) 0.0286(12) 0.0073(10) 0.0144(10) 0.0057(11)
C25B 0.0358(13) 0.0323(12) 0.0240(11) 0.0070(9) 0.0055(10) 0.0026(10)
C26B 0.0343(13) 0.0424(14) 0.0294(13) 0.0089(10) 0.0052(10) 0.0004(11)
C27B 0.0403(14) 0.0366(14) 0.0357(14) 0.0087(11) 0.0013(11) -0.0069(11)
C28B 0.0488(15) 0.0318(13) 0.0313(13) 0.0024(10) 0.0022(11) -0.0022(11)
C29B 0.0412(14) 0.0337(13) 0.0263(12) 0.0019(10) 0.0061(10) 0.0056(11)
C30B 0.0331(13) 0.0385(13) 0.0373(14) 0.0083(11) 0.0140(10) 0.0103(10)
C31B 0.0309(12) 0.0329(13) 0.0334(13) 0.0036(10) 0.0068(10) 0.0061(10)
C32B 0.0398(14) 0.0461(15) 0.0340(14) 0.0058(11) 0.0095(11) 0.0150(12)
C33B 0.0491(16) 0.0526(16) 0.0364(14) 0.0126(12) 0.0038(12) 0.0216(13)
C34B 0.0497(15) 0.0439(15) 0.0250(12) 0.0058(10) 0.0075(11) 0.0142(12)
C35B 0.0363(13) 0.0307(12) 0.0255(12) 0.0016(9) 0.0067(10) 0.0050(10)
C36B 0.0395(14) 0.0330(13) 0.0313(13) 0.0054(10) 0.0101(10) 0.0067(11)
C37B 0.0476(15) 0.0443(15) 0.0357(14) -0.0043(11) 0.0153(12) 0.0162(12)
C38B 0.0541(17) 0.0534(17) 0.0381(15) 0.0042(12) 0.0184(12) 0.0165(13)
C39B 0.076(2) 0.0463(17) 0.0483(17) 0.0067(13) 0.0266(15) 0.0168(15)
C40B 0.0542(18) 0.081(2) 0.0406(16) 0.0036(15) 0.0127(13) 0.0342(16)
N1B 0.0419(11) 0.0274(10) 0.0207(9) 0.0052(8) 0.0092(8) 0.0049(8)
N2B 0.0376(11) 0.0295(10) 0.0266(10) 0.0053(8) 0.0085(8) 0.0043(8)
N3B 0.0383(11) 0.0289(10) 0.0258(10) 0.0058(8) 0.0116(8) 0.0073(8)
N4B 0.0341(10) 0.0301(10) 0.0246(10) 0.0033(8) 0.0069(8) 0.0039(8)
N5B 0.0338(10) 0.0296(10) 0.0262(10) 0.0028(8) 0.0080(8) 0.0050(8)
N6B 0.0487(12) 0.0364(11) 0.0239(10) 0.0046(8) 0.0097(9) 0.0141(9)
O1B 0.0356(9) 0.0333(8) 0.0210(8) 0.0031(6) 0.0081(6) 0.0089(7)
B1 0.062(2) 0.053(2) 0.074(3) 0.023(2) 0.043(2) 0.0225(19)
F1 0.103(3) 0.0525(19) 0.083(2) 0.0078(16) 0.056(2) 0.0249(18)
F2 0.075(3) 0.074(3) 0.080(4) 0.013(2) 0.050(3) -0.002(2)
F3 0.048(2) 0.049(3) 0.062(3) 0.003(2) 0.0299(18) 0.0068(17)
F4 0.086(3) 0.090(3) 0.133(4) 0.063(3) 0.060(3) 0.047(2)
B1' 0.062(2) 0.053(2) 0.074(3) 0.023(2) 0.043(2) 0.0225(19)
F1' 0.085(6) 0.059(5) 0.115(7) -0.014(5) 0.066(5) 0.006(4)
F2' 0.041(5) 0.069(6) 0.060(6) 0.039(5) 0.031(4) 0.018(4)
F3' 0.049(5) 0.059(8) 0.077(8) 0.017(5) 0.034(5) 0.014(5)
F4' 0.074(5) 0.094(7) 0.090(6) 0.065(5) 0.005(4) 0.005(5)
B2 0.0508(19) 0.056(2) 0.0462(19) 0.0046(15) 0.0130(15) 0.0171(16)
F5 0.1045(19) 0.215(3) 0.0900(18) 0.0509(19) 0.0637(15) 0.0181(19)
F6 0.0954(13) 0.0456(10) 0.0411(9) -0.0053(7) -0.0031(9) 0.0248(9)
F7 0.0578(10) 0.0441(9) 0.0675(11) 0.0016(8) -0.0130(8) 0.0157(8)
F8 0.0498(9) 0.0550(9) 0.0480(9) -0.0010(7) -0.0010(7) 0.0219(7)
B3 0.0414(18) 0.069(2) 0.0420(18) -0.0122(16) 0.0126(14) 0.0154(16)
F9 0.0505(11) 0.0936(15) 0.1014(16) 0.0035(12) 0.0330(11) 0.0086(10)
F10 0.0480(10) 0.0875(13) 0.0470(10) -0.0007(9) 0.0031(8) 0.0079(9)
F11 0.0699(12) 0.1133(16) 0.0531(11) -0.0306(11) 0.0005(9) 0.0387(11)
F12 0.1073(16) 0.0795(14) 0.0689(13) 0.0149(10) 0.0407(12) 0.0324(12)
B4 0.0330(16) 0.0376(15) 0.0426(19) 0.0084(13) 0.0066(14) 0.0139(13)
F13 0.0394(12) 0.0632(17) 0.0545(14) 0.0109(10) -0.0006(10) 0.0233(10)
F14 0.0404(10) 0.0420(11) 0.0363(9) 0.0110(8) 0.0127(8) 0.0113(9)
F15 0.0639(12) 0.0410(10) 0.0699(17) 0.0033(10) -0.0043(11) 0.0100(8)
F16 0.0449(13) 0.080(2) 0.0408(15) 0.0024(13) 0.0184(10) 0.0046(15)
B4' 0.0330(16) 0.0376(15) 0.0426(19) 0.0084(13) 0.0066(14) 0.0139(13)
F13' 0.0394(12) 0.0632(17) 0.0545(14) 0.0109(10) -0.0006(10) 0.0233(10)
F14' 0.0404(10) 0.0420(11) 0.0363(9) 0.0110(8) 0.0127(8) 0.0113(9)
F15' 0.043(8) 0.035(8) 0.054(9) -0.001(8) 0.018(8) 0.028(7)
F16' 0.027(9) 0.043(9) 0.037(10) 0.014(9) 0.006(9) 0.016(8)
O1S 0.053(3) 0.066(4) 0.079(4) -0.017(3) -0.008(3) -0.004(3)
C1S 0.048(3) 0.065(5) 0.079(4) 0.011(4) 0.009(3) -0.013(3)
C2S 0.046(3) 0.045(3) 0.056(4) 0.002(3) -0.008(3) -0.014(3)
C3S 0.054(3) 0.077(5) 0.087(4) 0.003(4) -0.001(3) -0.010(4)
C4S 0.065(4) 0.073(4) 0.060(4) 0.000(3) -0.004(3) -0.019(3)
O1' 0.065(3) 0.071(4) 0.076(4) 0.011(3) -0.008(3) -0.007(3)
C1' 0.048(3) 0.082(5) 0.094(4) -0.001(4) 0.007(3) -0.008(4)
C2' 0.055(4) 0.056(3) 0.072(4) -0.007(4) 0.012(3) 0.001(3)
C3' 0.042(3) 0.045(4) 0.111(4) 0.005(4) 0.005(3) -0.005(3)
C4' 0.061(3) 0.059(4) 0.063(3) 0.001(3) 0.011(3) -0.011(3)

loop_
_atom_type_symbol
_atom_type_description
_atom_type_scat_dispersion_real
_atom_type_scat_dispersion_imag
_atom_type_scat_source
C C 0.0033 0.0016 'International Tables Vol C Tables 4.2.6.8 and 6.1.1.4'
H H 0.0000 0.0000 'International Tables Vol C Tables 4.2.6.8 and 6.1.1.4'
B B 0.0013 0.0007 'International Tables Vol C Tables 4.2.6.8 and 6.1.1.4'
F F 0.0171 0.0103 'International Tables Vol C Tables 4.2.6.8 and 6.1.1.4'
Fe Fe 0.3463 0.8444 'International Tables Vol C Tables 4.2.6.8 and 6.1.1.4'
N N 0.0061 0.0033 'International Tables Vol C Tables 4.2.6.8 and 6.1.1.4'
O O 0.0106 0.0060 'International Tables Vol C Tables 4.2.6.8 and 6.1.1.4'

loop_
_geom_angle_atom_site_label_1
_geom_angle_atom_site_label_2
_geom_angle_atom_site_label_3
_geom_angle
N5C Fe1 O1A 90.0(5)
N5C Fe1 N5A 90.1(7)
O1A Fe1 N5A 85.05(18)
N5C Fe1 N3C 83.5(8)
O1A Fe1 N3C 164.6(7)
N5A Fe1 N3C 81.0(7)
N5C Fe1 N3A 78.9(6)
O1A Fe1 N3A 161.7(2)
N5A Fe1 N3A 80.5(3)
N3C Fe1 N3A 4.6(9)
N5C Fe1 N1A 103.8(6)
O1A Fe1 N1A 119.54(7)
N5A Fe1 N1A 151.1(2)
N3C Fe1 N1A 75.7(7)
N3A Fe1 N1A 77.6(2)
N5C Fe1 N4C 94.9(9)
O1A Fe1 N4C 89.2(5)
N5A Fe1 N4C 6.4(9)
N3C Fe1 N4C 77.6(9)
N3A Fe1 N4C 77.5(6)
N1A Fe1 N4C 145.1(6)
N5C Fe1 N4A 6.0(6)
O1A Fe1 N4A 94.97(14)
N5A Fe1 N4A 93.9(3)
N3C Fe1 N4A 79.5(7)
N3A Fe1 N4A 75.0(3)
N1A Fe1 N4A 98.36(17)
N4C Fe1 N4A 98.4(8)
N5C Fe1 N2A 156.5(5)
O1A Fe1 N2A 110.48(6)
N5A Fe1 N2A 80.7(2)
N3C Fe1 N2A 73.8(7)
N3A Fe1 N2A 78.3(2)
N1A Fe1 N2A 76.63(7)
N4C Fe1 N2A 74.7(7)
N4A Fe1 N2A 153.24(15)
N1A C1A C2A 123.0(2)
N1A C1A C12A 116.16(19)
C2A C1A C12A 120.4(2)
C3A C2A C1A 118.2(3)
C3A C2A H2A 120.9
C1A C2A H2A 120.9
C4A C3A C2A 119.5(2)
C4A C3A H3A 120.3
C2A C3A H3A 120.3
C3A C4A C5A 120.4(2)
C3A C4A H4A 119.8
C5A C4A H4A 119.8
N1A C5A C4A 120.2(2)
N1A C5A C6A 119.5(2)
C4A C5A C6A 120.2(2)
C7A C6A C11A 118.5(2)
C7A C6A C5A 120.9(2)
C11A C6A C5A 120.6(2)
C8A C7A C6A 120.4(2)
C8A C7A H7A 119.8
C6A C7A H7A 119.8
C9A C8A C7A 120.3(3)
C9A C8A H8A 119.9
C7A C8A H8A 119.9
C10A C9A C8A 120.0(3)
C10A C9A H9A 120.0
C8A C9A H9A 120.0
C9A C10A C11A 120.4(2)
C9A C10A H10A 119.8
C11A C10A H10A 119.8
C10A C11A C6A 120.4(2)
C10A C11A H11A 119.8
C6A C11A H11A 119.8
N3C C12A C13A 105.7(11)
N3C C12A C1A 110.6(12)
C13A C12A C1A 106.43(19)
C13A C12A N3A 108.9(4)
C1A C12A N3A 109.4(4)
N3C C12A H12A 112.5
C13A C12A H12A 110.7
C1A C12A H12A 110.7
N3A C12A H12A 110.7
N2A C13A C14A 123.7(2)
N2A C13A C12A 113.4(2)
C14A C13A C12A 122.9(2)
C13A C14A C15A 117.6(3)
C13A C14A H14A 121.2
C15A C14A H14A 121.2
C16A C15A C14A 119.1(3)
C16A C15A H15A 120.4
C14A C15A H15A 120.4
C15A C16A C17A 120.7(3)
C15A C16A H16A 119.6
C17A C16A H16A 119.6
N2A C17A C16A 120.3(2)
N2A C17A C18A 117.0(2)
C16A C17A C18A 122.5(2)
C23A C18A C19A 119.2(3)
C23A C18A C17A 121.2(3)
C19A C18A C17A 119.3(3)
C20A C19A C18A 120.1(3)
C20A C19A H19A 120.0
C18A C19A H19A 120.0
C21A C20A C19A 119.7(3)
C21A C20A H20A 120.1
C19A C20A H20A 120.1
C22A C21A C20A 120.3(3)
C22A C21A H21A 119.9
C20A C21A H21A 119.9
C21A C22A C23A 120.6(3)
C21A C22A H22A 119.7
C23A C22A H22A 119.7
C18A C23A C22A 120.1(3)
C18A C23A H23A 120.0
C22A C23A H23A 120.0
C24A N3A C30A 110.0(6)
C24A N3A C12A 112.6(6)
C30A N3A C12A 113.1(7)
C24A N3A Fe1 111.9(5)
C30A N3A Fe1 110.1(5)
C12A N3A Fe1 98.8(4)
N3A C24A C25A 109.6(5)
N3A C24A H24A 109.8
C25A C24A H24A 109.8
N3A C24A H24B 109.8
C25A C24A H24B 109.8
H24A C24A H24B 108.2
N4A C25A C26A 121.7(5)
N4A C25A C24A 116.1(4)
C26A C25A C24A 122.2(4)
C27A C26A C25A 119.6(4)
C27A C26A H26A 120.2
C25A C26A H26A 120.2
C26A C27A C28A 119.2(4)
C26A C27A H27A 120.4
C28A C27A H27A 120.4
C27A C28A C29A 118.9(4)
C27A C28A H28A 120.5
C29A C28A H28A 120.5
N4A C29A C28A 122.4(4)
N4A C29A H29A 118.8
C28A C29A H29A 118.8
C29A N4A C25A 118.2(4)
C29A N4A Fe1 126.7(3)
C25A N4A Fe1 114.6(4)
N3A C30A C31A 113.8(6)
N3A C30A H30A 108.8
C31A C30A H30A 108.8
N3A C30A H30B 108.8
C31A C30A H30B 108.8
H30A C30A H30B 107.7
N5A C31A C32A 124.9(5)
N5A C31A C30A 116.7(7)
C32A C31A C30A 118.4(6)
C31A C32A C33A 117.2(4)
C31A C32A H32A 121.4
C33A C32A H32A 121.4
C34A C33A C32A 118.9(3)
C34A C33A H33A 120.5
C32A C33A H33A 120.5
C33A C34A C35A 120.2(5)
C33A C34A H34A 119.9
C35A C34A H34A 119.9
N5A C35A N6A 118.1(7)
N5A C35A C34A 121.4(7)
N6A C35A C34A 120.5(6)
C35A N5A C31A 117.2(6)
C35A N5A Fe1 126.2(5)
C31A N5A Fe1 112.7(5)
C36A N6A C35A 130.7(4)
C36A N6A H6A 114.6
C35A N6A H6A 114.6
O1A C36A N6A 122.9(2)
O1A C36A C37A 119.9(3)
N6A C36A C37A 117.2(3)
C36A O1A Fe1 132.70(16)
C36A C37A C39A 111.5(4)
C36A C37A C38A 108.8(4)
C39A C37A C38A 109.3(5)
C36A C37A C40A 107.0(4)
C39A C37A C40A 110.1(4)
C38A C37A C40A 110.1(5)
C12A N3C C24C 113(2)
C12A N3C C30C 112.3(17)
C24C N3C C30C 111.8(18)
C12A N3C Fe1 104.7(14)
C24C N3C Fe1 114.6(15)
C30C N3C Fe1 99.2(14)
N3C C24C C25C 112.8(19)
N3C C24C H24C 109.0
C25C C24C H24C 109.0
N3C C24C H24D 109.0
C25C C24C H24D 109.0
H24C C24C H24D 107.8
N4C C25C C26C 113.5(17)
N4C C25C C24C 121.1(18)
C26C C25C C24C 124.2(18)
C27C C26C C25C 122.8(12)
C27C C26C H26C 118.6
C25C C26C H26C 118.6
C28C C27C C26C 121.1(10)
C28C C27C H27C 119.4
C26C C27C H27C 119.4
C27C C28C C29C 114.0(14)
C27C C28C H28C 123.0
C29C C28C H28C 123.0
N4C C29C C28C 123(2)
N4C C29C H29C 118.6
C28C C29C H29C 118.6
C29C N4C C25C 123.9(18)
C29C N4C Fe1 123.0(14)
C25C N4C Fe1 113.1(14)
N3C C30C C31C 111.8(16)
N3C C30C H30C 109.2
C31C C30C H30C 109.2
N3C C30C H30D 109.2
C31C C30C H30D 109.2
H30C C30C H30D 107.9
N5C C31C C32C 126.2(15)
N5C C31C C30C 113.2(14)
C32C C31C C30C 120.5(14)
C31C C32C C33C 116.5(13)
C31C C32C H32C 121.7
C33C C32C H32C 121.7
C34C C33C C32C 118.3(12)
C34C C33C H33C 120.9
C32C C33C H33C 120.9
C33C C34C C35C 120.5(13)
C33C C34C H34C 119.7
C35C C34C H34C 119.7
N5C C35C N6C 118.6(11)
N5C C35C C34C 122.2(11)
N6C C35C C34C 119.1(11)
C31C N5C C35C 116.2(13)
C31C N5C Fe1 116.1(12)
C35C N5C Fe1 127.7(10)
C36C N6C C35C 131.3(9)
C36C N6C H6C 114.4
C35C N6C H6C 114.4
N6C C36C C37C 119.9(7)
C40C C37C C39C 110.1(11)
C40C C37C C38C 110.7(13)
C39C C37C C38C 109.3(12)
C40C C37C C36C 113.2(11)
C39C C37C C36C 110.2(10)
C38C C37C C36C 103.2(13)
C37C C38C H38D 109.5
C37C C38C H38E 109.5
H38D C38C H38E 109.5
C37C C38C H38F 109.5
H38D C38C H38F 109.5
H38E C38C H38F 109.5
C37C C39C H39D 109.5
C37C C39C H39E 109.5
H39D C39C H39E 109.5
C37C C39C H39F 109.5
H39D C39C H39F 109.5
H39E C39C H39F 109.5
C37C C40C H40D 109.5
C37C C40C H40E 109.5
H40D C40C H40E 109.5
C37C C40C H40F 109.5
H40D C40C H40F 109.5
H40E C40C H40F 109.5
C1A N1A C5A 118.5(2)
C1A N1A Fe1 109.16(15)
C5A N1A Fe1 130.93(16)
C17A N2A C13A 118.5(2)
C17A N2A Fe1 131.78(17)
C13A N2A Fe1 106.23(14)
O1B Fe2 N5B 84.23(6)
O1B Fe2 N3B 161.77(7)
N5B Fe2 N3B 80.54(7)
O1B Fe2 N4B 95.12(7)
N5B Fe2 N4B 96.41(7)
N3B Fe2 N4B 76.80(7)
O1B Fe2 N1B 121.14(7)
N5B Fe2 N1B 146.77(7)
N3B Fe2 N1B 76.83(7)
N4B Fe2 N1B 101.68(7)
O1B Fe2 N2B 110.62(6)
N5B Fe2 N2B 76.44(7)
N3B Fe2 N2B 75.46(7)
N4B Fe2 N2B 152.13(7)
N1B Fe2 N2B 74.54(6)
N1B C1B C2B 122.9(2)
N1B C1B C12B 115.84(19)
C2B C1B C12B 120.8(2)
C3B C2B C1B 118.6(2)
C3B C2B H2B 120.7
C1B C2B H2B 120.7
C2B C3B C4B 119.6(2)
C2B C3B H3B 120.2
C4B C3B H3B 120.2
C3B C4B C5B 119.9(2)
C3B C4B H4B 120.1
C5B C4B H4B 120.1
N1B C5B C4B 120.8(2)
N1B C5B C6B 118.89(19)
C4B C5B C6B 120.3(2)
C7B C6B C11B 119.2(2)
C7B C6B C5B 119.7(2)
C11B C6B C5B 121.0(2)
C8B C7B C6B 120.3(3)
C8B C7B H7B 119.8
C6B C7B H7B 119.8
C7B C8B C9B 120.4(3)
C7B C8B H8B 119.8
C9B C8B H8B 119.8
C10B C9B C8B 119.8(3)
C10B C9B H9B 120.1
C8B C9B H9B 120.1
C9B C10B C11B 120.4(3)
C9B C10B H10B 119.8
C11B C10B H10B 119.8
C6B C11B C10B 119.9(2)
C6B C11B H11B 120.0
C10B C11B H11B 120.0
N3B C12B C1B 109.49(18)
N3B C12B C13B 106.60(17)
C1B C12B C13B 106.81(19)
N3B C12B H12B 111.2
C1B C12B H12B 111.2
C13B C12B H12B 111.2
N2B C13B C14B 123.1(2)
N2B C13B C12B 112.58(19)
C14B C13B C12B 124.3(2)
C13B C14B C15B 118.0(2)
C13B C14B H14B 121.0
C15B C14B H14B 121.0
C16B C15B C14B 119.4(2)
C16B C15B H15B 120.3
C14B C15B H15B 120.3
C15B C16B C17B 119.7(2)
C15B C16B H16B 120.2
C17B C16B H16B 120.2
N2B C17B C16B 120.6(2)
N2B C17B C18B 116.5(2)
C16B C17B C18B 122.9(2)
C19B C18B C23B 118.7(2)
C19B C18B C17B 121.8(2)
C23B C18B C17B 119.4(2)
C20B C19B C18B 120.1(3)
C20B C19B H19B 120.0
C18B C19B H19B 120.0
C19B C20B C21B 120.8(2)
C19B C20B H20B 119.6
C21B C20B H20B 119.6
C22B C21B C20B 120.0(3)
C22B C21B H21B 120.0
C20B C21B H21B 120.0
C21B C22B C23B 119.4(3)
C21B C22B H22B 120.3
C23B C22B H22B 120.3
C22B C23B C18B 121.0(2)
C22B C23B H23B 119.5
C18B C23B H23B 119.5
N3B C24B C25B 109.23(18)
N3B C24B H24E 109.8
C25B C24B H24E 109.8
N3B C24B H24F 109.8
C25B C24B H24F 109.8
H24E C24B H24F 108.3
N4B C25B C26B 122.3(2)
N4B C25B C24B 115.2(2)
C26B C25B C24B 122.5(2)
C27B C26B C25B 119.0(2)
C27B C26B H26B 120.5
C25B C26B H26B 120.5
C28B C27B C26B 119.3(2)
C28B C27B H27B 120.3
C26B C27B H27B 120.3
C27B C28B C29B 118.8(2)
C27B C28B H28B 120.6
C29B C28B H28B 120.6
N4B C29B C28B 122.6(2)
N4B C29B H29B 118.7
C28B C29B H29B 118.7
N3B C30B C31B 113.12(19)
N3B C30B H30E 109.0
C31B C30B H30E 109.0
N3B C30B H30F 109.0
C31B C30B H30F 109.0
H30E C30B H30F 107.8
N5B C31B C32B 122.3(2)
N5B C31B C30B 115.8(2)
C32B C31B C30B 121.8(2)
C31B C32B C33B 118.5(2)
C31B C32B H32B 120.8
C33B C32B H32B 120.8
C34B C33B C32B 119.9(2)
C34B C33B H33B 120.1
C32B C33B H33B 120.1
C33B C34B C35B 118.1(2)
C33B C34B H34B 120.9
C35B C34B H34B 120.9
N5B C35B C34B 123.2(2)
N5B C35B N6B 118.4(2)
C34B C35B N6B 118.4(2)
O1B C36B N6B 122.9(2)
O1B C36B C37B 120.3(2)
N6B C36B C37B 116.8(2)
C36B C37B C38B 111.6(2)
C36B C37B C40B 109.0(2)
C38B C37B C40B 109.5(2)
C36B C37B C39B 107.4(2)
C38B C37B C39B 110.9(2)
C40B C37B C39B 108.4(2)
C37B C38B H38G 109.5
C37B C38B H38H 109.5
H38G C38B H38H 109.5
C37B C38B H38I 109.5
H38G C38B H38I 109.5
H38H C38B H38I 109.5
C37B C39B H39G 109.5
C37B C39B H39H 109.5
H39G C39B H39H 109.5
C37B C39B H39I 109.5
H39G C39B H39I 109.5
H39H C39B H39I 109.5
C37B C40B H40G 109.5
C37B C40B H40H 109.5
H40G C40B H40H 109.5
C37B C40B H40I 109.5
H40G C40B H40I 109.5
H40H C40B H40I 109.5
C1B N1B C5B 118.21(19)
C1B N1B Fe2 110.76(15)
C5B N1B Fe2 129.34(15)
C17B N2B C13B 119.0(2)
C17B N2B Fe2 128.62(15)
C13B N2B Fe2 105.86(14)
C24B N3B C30B 110.46(18)
C24B N3B C12B 112.24(17)
C30B N3B C12B 113.49(18)
C24B N3B Fe2 108.51(13)
C30B N3B Fe2 109.44(13)
C12B N3B Fe2 102.28(13)
C25B N4B C29B 118.1(2)
C25B N4B Fe2 114.64(14)
C29B N4B Fe2 126.04(16)
C35B N5B C31B 118.0(2)
C35B N5B Fe2 125.07(15)
C31B N5B Fe2 112.11(14)
C36B N6B C35B 129.9(2)
C36B N6B H6B 115.1
C35B N6B H6B 115.1
C36B O1B Fe2 133.87(15)
F4 B1 F2 112.6(7)
F4 B1 F3 110.5(7)
F2 B1 F3 110.4(7)
F4 B1 F1 106.9(5)
F2 B1 F1 109.4(6)
F3 B1 F1 106.9(6)
F4' B1' F3' 110.9(17)
F4' B1' F2' 110.8(15)
F3' B1' F2' 109.8(16)
F4' B1' F1' 108.0(13)
F3' B1' F1' 111.4(17)
F2' B1' F1' 105.8(16)
F5 B2 F8 110.5(3)
F5 B2 F7 111.3(3)
F8 B2 F7 108.7(2)
F5 B2 F6 110.9(3)
F8 B2 F6 108.4(3)
F7 B2 F6 107.0(3)
F9 B3 F11 111.7(3)
F9 B3 F12 108.4(3)
F11 B3 F12 109.8(3)
F9 B3 F10 109.6(3)
F11 B3 F10 107.5(2)
F12 B3 F10 109.8(3)
F15 B4 F16 110.2(3)
F15 B4 F13 111.1(3)
F16 B4 F13 108.2(3)
F15 B4 F14 110.4(3)
F16 B4 F14 107.9(3)
F13 B4 F14 108.9(3)
F15' B4' F16' 108(2)
F15' B4' F14' 113(2)
F16' B4' F14' 110(2)
F15' B4' F13' 110(3)
F16' B4' F13' 109(3)
F14' B4' F13' 107(2)
C2S O1S C1S 105.9(7)
O1S C1S C3S 106.7(8)
O1S C1S H1S1 110.4
C3S C1S H1S1 110.4
O1S C1S H1S2 110.4
C3S C1S H1S2 110.4
H1S1 C1S H1S2 108.6
O1S C2S C4S 105.3(7)
O1S C2S H2S1 110.7
C4S C2S H2S1 110.7
O1S C2S H2S2 110.7
C4S C2S H2S2 110.7
H2S1 C2S H2S2 108.8
C4S C3S C1S 93.4(7)
C4S C3S H3S1 113.0
C1S C3S H3S1 113.0
C4S C3S H3S2 113.0
C1S C3S H3S2 113.0
H3S1 C3S H3S2 110.4
C3S C4S C2S 104.4(6)
C3S C4S H4S1 110.9
C2S C4S H4S1 110.9
C3S C4S H4S2 110.9
C2S C4S H4S2 110.9
H4S1 C4S H4S2 108.9
C2' O1' C1' 110.6(8)
O1' C1' C3' 111.7(8)
O1' C1' H1'1 109.3
C3' C1' H1'1 109.3
O1' C1' H1'2 109.3
C3' C1' H1'2 109.3
H1'1 C1' H1'2 107.9
O1' C2' C4' 106.3(7)
O1' C2' H2'1 110.5
C4' C2' H2'1 110.5
O1' C2' H2'2 110.5
C4' C2' H2'2 110.5
H2'1 C2' H2'2 108.7
C4' C3' C1' 101.8(7)
C4' C3' H3'1 111.4
C1' C3' H3'1 111.4
C4' C3' H3'2 111.4
C1' C3' H3'2 111.4
H3'1 C3' H3'2 109.3
C3' C4' C2' 109.4(6)
C3' C4' H4'1 109.8
C2' C4' H4'1 109.8
C3' C4' H4'2 109.8
C2' C4' H4'2 109.8
H4'1 C4' H4'2 108.2

loop_
_geom_bond_atom_site_label_1
_geom_bond_atom_site_label_2
_geom_bond_distance
Fe1 N5C 1.947(15)
Fe1 O1A 1.9845(15)
Fe1 N5A 2.153(7)
Fe1 N3C 2.17(2)
Fe1 N3A 2.175(7)
Fe1 N1A 2.2150(18)
Fe1 N4C 2.25(2)
Fe1 N4A 2.253(4)
Fe1 N2A 2.3733(19)
C1A N1A 1.348(3)
C1A C2A 1.384(3)
C1A C12A 1.515(3)
C2A C3A 1.379(4)
C2A H2A 0.9500
C3A C4A 1.359(4)
C3A H3A 0.9500
C4A C5A 1.403(3)
C4A H4A 0.9500
C5A N1A 1.352(3)
C5A C6A 1.475(4)
C6A C7A 1.395(3)
C6A C11A 1.401(3)
C7A C8A 1.383(4)
C7A H7A 0.9500
C8A C9A 1.379(4)
C8A H8A 0.9500
C9A C10A 1.376(4)
C9A H9A 0.9500
C10A C11A 1.379(4)
C10A H10A 0.9500
C11A H11A 0.9500
C12A N3C 1.37(2)
C12A C13A 1.512(3)
C12A N3A 1.523(7)
C12A H12A 1.0000
C13A N2A 1.344(3)
C13A C14A 1.380(4)
C14A C15A 1.384(4)
C14A H14A 0.9500
C15A C16A 1.365(4)
C15A H15A 0.9500
C16A C17A 1.394(4)
C16A H16A 0.9500
C17A N2A 1.342(3)
C17A C18A 1.480(4)
C18A C23A 1.376(4)
C18A C19A 1.388(4)
C19A C20A 1.385(4)
C19A H19A 0.9500
C20A C21A 1.377(5)
C20A H20A 0.9500
C21A C22A 1.355(5)
C21A H21A 0.9500
C22A C23A 1.385(4)
C22A H22A 0.9500
C23A H23A 0.9500
N3A C24A 1.480(8)
N3A C30A 1.488(9)
C24A C25A 1.493(7)
C24A H24A 0.9900
C24A H24B 0.9900
C25A N4A 1.359(6)
C25A C26A 1.382(6)
C26A C27A 1.372(6)
C26A H26A 0.9500
C27A C28A 1.377(6)
C27A H27A 0.9500
C28A C29A 1.386(6)
C28A H28A 0.9500
C29A N4A 1.342(6)
C29A H29A 0.9500
C30A C31A 1.517(8)
C30A H30A 0.9900
C30A H30B 0.9900
C31A N5A 1.349(8)
C31A C32A 1.379(10)
C32A C33A 1.404(5)
C32A H32A 0.9500
C33A C34A 1.368(5)
C33A H33A 0.9500
C34A C35A 1.406(10)
C34A H34A 0.9500
C35A N5A 1.343(7)
C35A N6A 1.403(9)
N6A C36A 1.343(4)
N6A H6A 0.8800
C36A O1A 1.285(3)
C36A C37A 1.520(5)
C37A C39A 1.529(6)
C37A C38A 1.534(7)
C37A C40A 1.535(7)
C38A H38A 0.9800
C38A H38B 0.9800
C38A H38C 0.9800
C39A H39A 0.9800
C39A H39B 0.9800
C39A H39C 0.9800
C40A H40A 0.9800
C40A H40B 0.9800
C40A H40C 0.9800
N3C C24C 1.48(2)
N3C C30C 1.50(2)
C24C C25C 1.488(19)
C24C H24C 0.9900
C24C H24D 0.9900
C25C N4C 1.337(18)
C25C C26C 1.391(17)
C26C C27C 1.379(13)
C26C H26C 0.9500
C27C C28C 1.355(13)
C27C H27C 0.9500
C28C C29C 1.399(18)
C28C H28C 0.9500
C29C N4C 1.328(19)
C29C H29C 0.9500
C30C C31C 1.537(19)
C30C H30C 0.9900
C30C H30D 0.9900
C31C N5C 1.338(15)
C31C C32C 1.367(17)
C32C C33C 1.419(16)
C32C H32C 0.9500
C33C C34C 1.367(13)
C33C H33C 0.9500
C34C C35C 1.383(14)
C34C H34C 0.9500
C35C N5C 1.348(16)
C35C N6C 1.379(12)
N6C C36C 1.337(9)
N6C H6C 0.8800
C36C C37C 1.549(11)
C37C C40C 1.508(14)
C37C C39C 1.514(12)
C37C C38C 1.533(14)
C38C H38D 0.9800
C38C H38E 0.9800
C38C H38F 0.9800
C39C H39D 0.9800
C39C H39E 0.9800
C39C H39F 0.9800
C40C H40D 0.9800
C40C H40E 0.9800
C40C H40F 0.9800
Fe2 O1B 1.9958(15)
Fe2 N5B 2.1611(19)
Fe2 N3B 2.1701(19)
Fe2 N4B 2.1909(19)
Fe2 N1B 2.1993(18)
Fe2 N2B 2.4386(19)
C1B N1B 1.354(3)
C1B C2B 1.380(3)
C1B C12B 1.514(3)
C2B C3B 1.371(4)
C2B H2B 0.9500
C3B C4B 1.378(4)
C3B H3B 0.9500
C4B C5B 1.390(3)
C4B H4B 0.9500
C5B N1B 1.358(3)
C5B C6B 1.483(3)
C6B C7B 1.391(4)
C6B C11B 1.393(3)
C7B C8B 1.385(4)
C7B H7B 0.9500
C8B C9B 1.385(4)
C8B H8B 0.9500
C9B C10B 1.378(4)
C9B H9B 0.9500
C10B C11B 1.397(3)
C10B H10B 0.9500
C11B H11B 0.9500
C12B N3B 1.487(3)
C12B C13B 1.517(3)
C12B H12B 1.0000
C13B N2B 1.347(3)
C13B C14B 1.369(3)
C14B C15B 1.391(4)
C14B H14B 0.9500
C15B C16B 1.372(4)
C15B H15B 0.9500
C16B C17B 1.396(3)
C16B H16B 0.9500
C17B N2B 1.345(3)
C17B C18B 1.477(3)
C18B C19B 1.392(3)
C18B C23B 1.397(3)
C19B C20B 1.373(4)
C19B H19B 0.9500
C20B C21B 1.385(4)
C20B H20B 0.9500
C21B C22B 1.380(4)
C21B H21B 0.9500
C22B C23B 1.382(4)
C22B H22B 0.9500
C23B H23B 0.9500
C24B N3B 1.484(3)
C24B C25B 1.503(3)
C24B H24E 0.9900
C24B H24F 0.9900
C25B N4B 1.344(3)
C25B C26B 1.386(3)
C26B C27B 1.380(3)
C26B H26B 0.9500
C27B C28B 1.378(4)
C27B H27B 0.9500
C28B C29B 1.382(3)
C28B H28B 0.9500
C29B N4B 1.349(3)
C29B H29B 0.9500
C30B N3B 1.486(3)
C30B C31B 1.514(3)
C30B H30E 0.9900
C30B H30F 0.9900
C31B N5B 1.351(3)
C31B C32B 1.370(3)
C32B C33B 1.391(4)
C32B H32B 0.9500
C33B C34B 1.363(3)
C33B H33B 0.9500
C34B C35B 1.384(3)
C34B H34B 0.9500
C35B N5B 1.331(3)
C35B N6B 1.417(3)
C36B O1B 1.249(3)
C36B N6B 1.339(3)
C36B C37B 1.524(3)
C37B C38B 1.529(4)
C37B C40B 1.530(4)
C37B C39B 1.550(4)
C38B H38G 0.9800
C38B H38H 0.9800
C38B H38I 0.9800
C39B H39G 0.9800
C39B H39H 0.9800
C39B H39I 0.9800
C40B H40G 0.9800
C40B H40H 0.9800
C40B H40I 0.9800
N6B H6B 0.8800
B1 F4 1.368(7)
B1 F2 1.378(7)
B1 F3 1.380(7)
B1 F1 1.407(7)
B1' F4' 1.368(15)
B1' F3' 1.372(14)
B1' F2' 1.374(15)
B1' F1' 1.377(15)
B2 F5 1.332(4)
B2 F8 1.391(4)
B2 F7 1.392(4)
B2 F6 1.395(4)
B3 F9 1.353(4)
B3 F11 1.374(3)
B3 F12 1.378(4)
B3 F10 1.401(4)
B4 F15 1.373(4)
B4 F16 1.389(4)
B4 F13 1.392(3)
B4 F14 1.404(4)
B4' F15' 1.385(18)
B4' F16' 1.391(18)
B4' F14' 1.400(18)
B4' F13' 1.400(18)
O1S C2S 1.355(10)
O1S C1S 1.418(11)
C1S C3S 1.519(11)
C1S H1S1 0.9900
C1S H1S2 0.9900
C2S C4S 1.586(9)
C2S H2S1 0.9900
C2S H2S2 0.9900
C3S C4S 1.499(10)
C3S H3S1 0.9900
C3S H3S2 0.9900
C4S H4S1 0.9900
C4S H4S2 0.9900
O1' C2' 1.353(10)
O1' C1' 1.428(11)
C1' C3' 1.514(11)
C1' H1'1 0.9900
C1' H1'2 0.9900
C2' C4' 1.569(10)
C2' H2'1 0.9900
C2' H2'2 0.9900
C3' C4' 1.455(10)
C3' H3'1 0.9900
C3' H3'2 0.9900
C4' H4'1 0.9900
C4' H4'2 0.9900

loop_
_geom_hbond_atom_site_label_D
_geom_hbond_atom_site_label_H
_geom_hbond_atom_site_label_A
_geom_hbond_distance_DH
_geom_hbond_distance_HA
_geom_hbond_distance_DA
_geom_hbond_angle_DHA
_geom_hbond_site_symmetry_A
N6A H6A F10 0.88 2.19 3.049(3) 165 .
N6C H6C F16' 0.88 2.27 3.07(5) 150 .
N6B H6B F6 0.88 2.10 2.902(2) 152 2_666

loop_
_geom_torsion_atom_site_label_1
_geom_torsion_atom_site_label_2
_geom_torsion_atom_site_label_3
_geom_torsion_atom_site_label_4
_geom_torsion
N1A C1A C2A C3A 2.5(4)
C12A C1A C2A C3A -170.1(2)
C1A C2A C3A C4A -1.2(4)
C2A C3A C4A C5A -1.2(4)
C3A C4A C5A N1A 2.4(4)
C3A C4A C5A C6A -175.9(2)
N1A C5A C6A C7A -43.1(3)
C4A C5A C6A C7A 135.2(2)
N1A C5A C6A C11A 140.9(2)
C4A C5A C6A C11A -40.8(3)
C11A C6A C7A C8A 0.6(3)
C5A C6A C7A C8A -175.5(2)
C6A C7A C8A C9A 0.5(4)
C7A C8A C9A C10A -1.3(4)
C8A C9A C10A C11A 1.0(4)
C9A C10A C11A C6A 0.1(4)
C7A C6A C11A C10A -0.8(3)
C5A C6A C11A C10A 175.3(2)
N1A C1A C12A N3C 33.2(11)
C2A C1A C12A N3C -153.7(11)
N1A C1A C12A C13A -81.2(2)
C2A C1A C12A C13A 92.0(3)
N1A C1A C12A N3A 36.4(4)
C2A C1A C12A N3A -150.5(4)
N3C C12A C13A N2A -59.8(11)
C1A C12A C13A N2A 57.9(2)
N3A C12A C13A N2A -60.0(4)
N3C C12A C13A C14A 121.3(11)
C1A C12A C13A C14A -121.1(2)
N3A C12A C13A C14A 121.0(4)
N2A C13A C14A C15A 0.6(4)
C12A C13A C14A C15A 179.5(3)
C13A C14A C15A C16A -3.0(4)
C14A C15A C16A C17A 2.0(5)
C15A C16A C17A N2A 1.5(5)
C15A C16A C17A C18A -172.9(3)
N2A C17A C18A C23A 147.1(3)
C16A C17A C18A C23A -38.4(4)
N2A C17A C18A C19A -39.0(3)
C16A C17A C18A C19A 135.5(3)
C23A C18A C19A C20A 0.6(4)
C17A C18A C19A C20A -173.4(3)
C18A C19A C20A C21A -0.9(4)
C19A C20A C21A C22A -0.1(5)
C20A C21A C22A C23A 1.5(5)
C19A C18A C23A C22A 0.8(4)
C17A C18A C23A C22A 174.7(3)
C21A C22A C23A C18A -1.9(5)
N3C C12A N3A C24A 176(25)
C13A C12A N3A C24A 179.5(5)
C1A C12A N3A C24A 63.6(6)
N3C C12A N3A C30A -59(25)
C13A C12A N3A C30A -55.0(6)
C1A C12A N3A C30A -171.0(5)
N3C C12A N3A Fe1 57(25)
C13A C12A N3A Fe1 61.3(5)
C1A C12A N3A Fe1 -54.6(5)
N5C Fe1 N3A C24A 31.1(8)
O1A Fe1 N3A C24A 84.8(11)
N5A Fe1 N3A C24A 123.1(5)
N3C Fe1 N3A C24A -141(13)
N1A Fe1 N3A C24A -75.9(5)
N4C Fe1 N3A C24A 128.8(9)
N4A Fe1 N3A C24A 26.4(5)
N2A Fe1 N3A C24A -154.6(5)
N5C Fe1 N3A C30A -91.6(8)
O1A Fe1 N3A C30A -37.9(12)
N5A Fe1 N3A C30A 0.4(6)
N3C Fe1 N3A C30A 97(13)
N1A Fe1 N3A C30A 161.5(6)
N4C Fe1 N3A C30A 6.1(9)
N4A Fe1 N3A C30A -96.2(6)
N2A Fe1 N3A C30A 82.8(6)
N5C Fe1 N3A C12A 149.8(8)
O1A Fe1 N3A C12A -156.5(4)
N5A Fe1 N3A C12A -118.2(5)
N3C Fe1 N3A C12A -22(12)
N1A Fe1 N3A C12A 42.9(4)
N4C Fe1 N3A C12A -112.5(9)
N4A Fe1 N3A C12A 145.2(6)
N2A Fe1 N3A C12A -35.8(4)
C30A N3A C24A C25A 82.9(7)
C12A N3A C24A C25A -150.0(6)
Fe1 N3A C24A C25A -39.8(7)
N3A C24A C25A N4A 33.0(9)
N3A C24A C25A C26A -149.0(7)
N4A C25A C26A C27A 1.6(11)
C24A C25A C26A C27A -176.3(7)
C25A C26A C27A C28A -1.7(9)
C26A C27A C28A C29A 1.0(8)
C27A C28A C29A N4A -0.2(7)
C28A C29A N4A C25A 0.1(8)
C28A C29A N4A Fe1 -171.0(4)
C26A C25A N4A C29A -0.8(10)
C24A C25A N4A C29A 177.2(6)
C26A C25A N4A Fe1 171.4(6)
C24A C25A N4A Fe1 -10.6(8)
N5C Fe1 N4A C29A 32(7)
O1A Fe1 N4A C29A -1.9(5)
N5A Fe1 N4A C29A 83.5(5)
N3C Fe1 N4A C29A 163.6(9)
N3A Fe1 N4A C29A 162.5(6)
N1A Fe1 N4A C29A -122.8(5)
N4C Fe1 N4A C29A 88.0(8)
N2A Fe1 N4A C29A 160.4(3)
N5C Fe1 N4A C25A -139(8)
O1A Fe1 N4A C25A -173.3(5)
N5A Fe1 N4A C25A -88.0(6)
N3C Fe1 N4A C25A -7.9(9)
N3A Fe1 N4A C25A -8.9(6)
N1A Fe1 N4A C25A 65.8(5)
N4C Fe1 N4A C25A -83.5(8)
N2A Fe1 N4A C25A -11.0(8)
C24A N3A C30A C31A -137.4(9)
C12A N3A C30A C31A 95.8(10)
Fe1 N3A C30A C31A -13.6(11)
N3A C30A C31A N5A 27.7(15)
N3A C30A C31A C32A -153.4(8)
N5A C31A C32A C33A 3.0(14)
C30A C31A C32A C33A -175.8(8)
C31A C32A C33A C34A -1.2(8)
C32A C33A C34A C35A 1.7(10)
C33A C34A C35A N5A -3.8(16)
C33A C34A C35A N6A 178.9(8)
N6A C35A N5A C31A -177.4(11)
C34A C35A N5A C31A 5.3(17)
N6A C35A N5A Fe1 26.4(16)
C34A C35A N5A Fe1 -150.9(8)
C32A C31A N5A C35A -5.0(17)
C30A C31A N5A C35A 173.8(11)
C32A C31A N5A Fe1 154.3(8)
C30A C31A N5A Fe1 -26.8(14)
N5C Fe1 N5A C35A -109.7(11)
O1A Fe1 N5A C35A -19.8(10)
N3C Fe1 N5A C35A 166.9(12)
N3A Fe1 N5A C35A 171.5(10)
N1A Fe1 N5A C35A 130.5(9)
N4C Fe1 N5A C35A 110(8)
N4A Fe1 N5A C35A -114.4(10)
N2A Fe1 N5A C35A 92.0(10)
N5C Fe1 N5A C31A 93.2(9)
O1A Fe1 N5A C31A -176.8(8)
N3C Fe1 N5A C31A 9.8(10)
N3A Fe1 N5A C31A 14.4(8)
N1A Fe1 N5A C31A -26.6(12)
N4C Fe1 N5A C31A -47(7)
N4A Fe1 N5A C31A 88.5(8)
N2A Fe1 N5A C31A -65.1(8)
N5A C35A N6A C36A -14.3(17)
C34A C35A N6A C36A 163.1(6)
C35A N6A C36A O1A -2.5(10)
C35A N6A C36A C37A 175.9(9)
N6A C36A O1A Fe1 5.1(4)
C37A C36A O1A Fe1 -173.2(2)
N5C Fe1 O1A C36A 93.9(7)
N5A Fe1 O1A C36A 3.8(3)
N3C Fe1 O1A C36A 29(3)
N3A Fe1 O1A C36A 41.7(9)
N1A Fe1 O1A C36A -160.2(2)
N4C Fe1 O1A C36A -1.0(8)
N4A Fe1 O1A C36A 97.3(3)
N2A Fe1 O1A C36A -74.3(2)
O1A C36A C37A C39A -132.3(3)
N6A C36A C37A C39A 49.3(4)
O1A C36A C37A C38A -11.6(6)
N6A C36A C37A C38A 170.0(5)
O1A C36A C37A C40A 107.3(4)
N6A C36A C37A C40A -71.1(5)
C13A C12A N3C C24C -61.9(16)
C1A C12A N3C C24C -176.7(13)
N3A C12A N3C C24C 114(25)
C13A C12A N3C C30C 170.4(14)
C1A C12A N3C C30C 55.6(18)
N3A C12A N3C C30C -13(24)
C13A C12A N3C Fe1 63.7(13)
C1A C12A N3C Fe1 -51.1(14)
N3A C12A N3C Fe1 -120(26)
N5C Fe1 N3C C12A 146.7(16)
O1A Fe1 N3C C12A -147.8(15)
N5A Fe1 N3C C12A -122.2(15)
N3A Fe1 N3C C12A 155(14)
N1A Fe1 N3C C12A 40.6(13)
N4C Fe1 N3C C12A -116.7(17)
N4A Fe1 N3C C12A 142.2(15)
N2A Fe1 N3C C12A -39.3(13)
N5C Fe1 N3C C24C -88.6(19)
O1A Fe1 N3C C24C -23(4)
N5A Fe1 N3C C24C 2.5(18)
N3A Fe1 N3C C24C -81(12)
N1A Fe1 N3C C24C 165.3(19)
N4C Fe1 N3C C24C 7.9(19)
N4A Fe1 N3C C24C -93.1(18)
N2A Fe1 N3C C24C 85.4(19)
N5C Fe1 N3C C30C 30.6(14)
O1A Fe1 N3C C30C 96(3)
N5A Fe1 N3C C30C 121.7(13)
N3A Fe1 N3C C30C 39(12)
N1A Fe1 N3C C30C -75.5(13)
N4C Fe1 N3C C30C 127.1(15)
N4A Fe1 N3C C30C 26.0(12)
N2A Fe1 N3C C30C -155.5(14)
C12A N3C C24C C25C 111(3)
C30C N3C C24C C25C -121(3)
Fe1 N3C C24C C25C -9(4)
N3C C24C C25C N4C 5(5)
N3C C24C C25C C26C 172(3)
N4C C25C C26C C27C -11(4)
C24C C25C C26C C27C -179(3)
C25C C26C C27C C28C 12(3)
C26C C27C C28C C29C -11(3)
C27C C28C C29C N4C 11(5)
C28C C29C N4C C25C -12(6)
C28C C29C N4C Fe1 165(3)
C26C C25C N4C C29C 11(5)
C24C C25C N4C C29C 180(4)
C26C C25C N4C Fe1 -166(2)
C24C C25C N4C Fe1 2(5)
N5C Fe1 N4C C29C -101(3)
O1A Fe1 N4C C29C -11(3)
N5A Fe1 N4C C29C -61(7)
N3C Fe1 N4C C29C 177(3)
N3A Fe1 N4C C29C -178(3)
N1A Fe1 N4C C29C 136(3)
N4A Fe1 N4C C29C -106(3)
N2A Fe1 N4C C29C 101(3)
N5C Fe1 N4C C25C 77(3)
O1A Fe1 N4C C25C 167(3)
N5A Fe1 N4C C25C 117(9)
N3C Fe1 N4C C25C -5(3)
N3A Fe1 N4C C25C -1(3)
N1A Fe1 N4C C25C -46(3)
N4A Fe1 N4C C25C 72(3)
N2A Fe1 N4C C25C -82(3)
C12A N3C C30C C31C -151.7(18)
C24C N3C C30C C31C 80(2)
Fe1 N3C C30C C31C -41.5(18)
N3C C30C C31C N5C 35(3)
N3C C30C C31C C32C -149(2)
N5C C31C C32C C33C -1(4)
C30C C31C C32C C33C -175(2)
C31C C32C C33C C34C 0(3)
C32C C33C C34C C35C -1(3)
C33C C34C C35C N5C 2(2)
C33C C34C C35C N6C -176.7(15)
C32C C31C N5C C35C 2(3)
C30C C31C N5C C35C 176.8(19)
C32C C31C N5C Fe1 179(2)
C30C C31C N5C Fe1 -6(3)
N6C C35C N5C C31C 176.3(18)
C34C C35C N5C C31C -2(3)
N6C C35C N5C Fe1 -1(2)
C34C C35C N5C Fe1 -179.4(14)
O1A Fe1 N5C C31C 178.9(17)
N5A Fe1 N5C C31C -96.0(18)
N3C Fe1 N5C C31C -15.1(18)
N3A Fe1 N5C C31C -15.7(17)
N1A Fe1 N5C C31C 58.4(18)
N4C Fe1 N5C C31C -91.9(18)
N4A Fe1 N5C C31C 33(7)
N2A Fe1 N5C C31C -30(3)
O1A Fe1 N5C C35C -4.0(17)
N5A Fe1 N5C C35C 81.0(17)
N3C Fe1 N5C C35C 162.0(19)
N3A Fe1 N5C C35C 161.3(18)
N1A Fe1 N5C C35C -124.5(16)
N4C Fe1 N5C C35C 85.1(18)
N4A Fe1 N5C C35C -150(9)
N2A Fe1 N5C C35C 147.3(11)
N5C C35C N6C C36C 7(2)
C34C C35C N6C C36C -174.6(11)
C35C N6C C36C C37C -180.0(12)
N6C C36C C37C C40C 15.5(14)
N6C C36C C37C C39C 139.1(10)
N6C C36C C37C C38C -104.3(13)
C2A C1A N1A C5A -1.3(3)
C12A C1A N1A C5A 171.6(2)
C2A C1A N1A Fe1 -169.42(19)
C12A C1A N1A Fe1 3.5(2)
C4A C5A N1A C1A -1.2(3)
C6A C5A N1A C1A 177.2(2)
C4A C5A N1A Fe1 163.87(17)
C6A C5A N1A Fe1 -17.8(3)
N5C Fe1 N1A C1A -103.0(6)
O1A Fe1 N1A C1A 159.03(14)
N5A Fe1 N1A C1A 13.7(5)
N3C Fe1 N1A C1A -23.5(7)
N3A Fe1 N1A C1A -27.8(3)
N4C Fe1 N1A C1A 17.5(12)
N4A Fe1 N1A C1A -100.4(2)
N2A Fe1 N1A C1A 52.85(15)
N5C Fe1 N1A C5A 90.9(6)
O1A Fe1 N1A C5A -7.1(2)
N5A Fe1 N1A C5A -152.4(5)
N3C Fe1 N1A C5A 170.4(8)
N3A Fe1 N1A C5A 166.1(3)
N4C Fe1 N1A C5A -148.6(12)
N4A Fe1 N1A C5A 93.5(2)
N2A Fe1 N1A C5A -113.2(2)
C16A C17A N2A C13A -3.8(4)
C18A C17A N2A C13A 170.8(2)
C16A C17A N2A Fe1 152.0(2)
C18A C17A N2A Fe1 -33.3(3)
C14A C13A N2A C17A 2.8(4)
C12A C13A N2A C17A -176.1(2)
C14A C13A N2A Fe1 -158.6(2)
C12A C13A N2A Fe1 22.4(2)
N5C Fe1 N2A C17A -134.7(15)
O1A Fe1 N2A C17A 14.5(2)
N5A Fe1 N2A C17A -66.6(3)
N3C Fe1 N2A C17A -149.9(8)
N3A Fe1 N2A C17A -148.7(3)
N1A Fe1 N2A C17A 131.4(2)
N4C Fe1 N2A C17A -68.7(6)
N4A Fe1 N2A C17A -146.6(4)
N5C Fe1 N2A C13A 23.3(15)
O1A Fe1 N2A C13A 172.54(14)
N5A Fe1 N2A C13A 91.4(2)
N3C Fe1 N2A C13A 8.2(7)
N3A Fe1 N2A C13A 9.3(3)
N1A Fe1 N2A C13A -70.58(15)
N4C Fe1 N2A C13A 89.4(6)
N4A Fe1 N2A C13A 11.4(4)
N1B C1B C2B C3B -2.9(4)
C12B C1B C2B C3B 169.4(2)
C1B C2B C3B C4B 0.7(4)
C2B C3B C4B C5B 1.4(4)
C3B C4B C5B N1B -1.4(4)
C3B C4B C5B C6B 178.3(2)
N1B C5B C6B C7B -140.1(2)
C4B C5B C6B C7B 40.2(3)
N1B C5B C6B C11B 42.5(3)
C4B C5B C6B C11B -137.2(2)
C11B C6B C7B C8B 0.5(3)
C5B C6B C7B C8B -177.0(2)
C6B C7B C8B C9B 0.6(4)
C7B C8B C9B C10B -1.2(4)
C8B C9B C10B C11B 0.7(4)
C7B C6B C11B C10B -1.0(3)
C5B C6B C11B C10B 176.4(2)
C9B C10B C11B C6B 0.4(4)
N1B C1B C12B N3B -33.7(3)
C2B C1B C12B N3B 153.5(2)
N1B C1B C12B C13B 81.3(2)
C2B C1B C12B C13B -91.4(3)
N3B C12B C13B N2B 62.7(2)
C1B C12B C13B N2B -54.3(2)
N3B C12B C13B C14B -115.8(2)
C1B C12B C13B C14B 127.2(2)
N2B C13B C14B C15B -1.6(4)
C12B C13B C14B C15B 176.7(2)
C13B C14B C15B C16B 2.2(4)
C14B C15B C16B C17B 0.1(4)
C15B C16B C17B N2B -3.3(4)
C15B C16B C17B C18B 173.2(2)
N2B C17B C18B C19B -149.6(2)
C16B C17B C18B C19B 33.8(3)
N2B C17B C18B C23B 34.0(3)
C16B C17B C18B C23B -142.6(2)
C23B C18B C19B C20B 0.2(4)
C17B C18B C19B C20B -176.2(2)
C18B C19B C20B C21B 0.0(4)
C19B C20B C21B C22B 0.0(4)
C20B C21B C22B C23B -0.2(4)
C21B C22B C23B C18B 0.4(4)
C19B C18B C23B C22B -0.4(4)
C17B C18B C23B C22B 176.1(2)
N3B C24B C25B N4B -38.2(3)
N3B C24B C25B C26B 143.5(2)
N4B C25B C26B C27B 0.0(3)
C24B C25B C26B C27B 178.2(2)
C25B C26B C27B C28B -0.2(3)
C26B C27B C28B C29B 0.1(4)
C27B C28B C29B N4B 0.3(4)
N3B C30B C31B N5B -35.1(3)
N3B C30B C31B C32B 148.8(2)
N5B C31B C32B C33B -1.2(4)
C30B C31B C32B C33B 174.7(2)
C31B C32B C33B C34B -0.5(4)
C32B C33B C34B C35B 1.2(4)
C33B C34B C35B N5B -0.3(4)
C33B C34B C35B N6B -178.2(2)
O1B C36B C37B C38B 145.0(2)
N6B C36B C37B C38B -37.4(3)
O1B C36B C37B C40B 23.9(3)
N6B C36B C37B C40B -158.5(2)
O1B C36B C37B C39B -93.3(3)
N6B C36B C37B C39B 84.3(3)
C2B C1B N1B C5B 2.8(3)
C12B C1B N1B C5B -169.8(2)
C2B C1B N1B Fe2 169.40(19)
C12B C1B N1B Fe2 -3.2(2)
C4B C5B N1B C1B -0.6(3)
C6B C5B N1B C1B 179.7(2)
C4B C5B N1B Fe2 -164.33(18)
C6B C5B N1B Fe2 16.0(3)
O1B Fe2 N1B C1B -157.97(14)
N5B Fe2 N1B C1B -22.9(2)
N3B Fe2 N1B C1B 25.38(15)
N4B Fe2 N1B C1B 98.66(15)
N2B Fe2 N1B C1B -52.92(15)
O1B Fe2 N1B C5B 6.7(2)
N5B Fe2 N1B C5B 141.75(18)
N3B Fe2 N1B C5B -170.0(2)
N4B Fe2 N1B C5B -96.68(19)
N2B Fe2 N1B C5B 111.7(2)
C16B C17B N2B C13B 3.9(3)
C18B C17B N2B C13B -172.7(2)
C16B C17B N2B Fe2 -143.50(18)
C18B C17B N2B Fe2 39.8(3)
C14B C13B N2B C17B -1.5(3)
C12B C13B N2B C17B 180.00(19)
C14B C13B N2B Fe2 152.6(2)
C12B C13B N2B Fe2 -25.9(2)
O1B Fe2 N2B C17B -18.0(2)
N5B Fe2 N2B C17B 60.44(19)
N3B Fe2 N2B C17B 144.0(2)
N4B Fe2 N2B C17B 138.29(19)
N1B Fe2 N2B C17B -135.9(2)
O1B Fe2 N2B C13B -168.66(14)
N5B Fe2 N2B C13B -90.27(15)
N3B Fe2 N2B C13B -6.71(14)
N4B Fe2 N2B C13B -12.4(2)
N1B Fe2 N2B C13B 73.35(15)
C25B C24B N3B C30B -77.5(2)
C25B C24B N3B C12B 154.81(19)
C25B C24B N3B Fe2 42.5(2)
C31B C30B N3B C24B 141.20(19)
C31B C30B N3B C12B -91.7(2)
C31B C30B N3B Fe2 21.8(2)
C1B C12B N3B C24B -64.7(2)
C13B C12B N3B C24B -179.86(18)
C1B C12B N3B C30B 169.22(18)
C13B C12B N3B C30B 54.0(2)
C1B C12B N3B Fe2 51.44(18)
C13B C12B N3B Fe2 -63.75(18)
O1B Fe2 N3B C24B -92.6(2)
N5B Fe2 N3B C24B -126.35(15)
N4B Fe2 N3B C24B -27.41(14)
N1B Fe2 N3B C24B 78.16(14)
N2B Fe2 N3B C24B 155.32(15)
O1B Fe2 N3B C30B 28.0(3)
N5B Fe2 N3B C30B -5.74(14)
N4B Fe2 N3B C30B 93.19(15)
N1B Fe2 N3B C30B -161.23(15)
N2B Fe2 N3B C30B -84.07(15)
O1B Fe2 N3B C12B 148.6(2)
N5B Fe2 N3B C12B 114.88(13)
N4B Fe2 N3B C12B -146.19(14)
N1B Fe2 N3B C12B -40.61(13)
N2B Fe2 N3B C12B 36.55(12)
C26B C25B N4B C29B 0.3(3)
C24B C25B N4B C29B -177.96(19)
C26B C25B N4B Fe2 -167.61(17)
C24B C25B N4B Fe2 14.1(2)
C28B C29B N4B C25B -0.5(3)
C28B C29B N4B Fe2 165.93(17)
O1B Fe2 N4B C25B 171.22(15)
N5B Fe2 N4B C25B 86.47(16)
N3B Fe2 N4B C25B 7.79(15)
N1B Fe2 N4B C25B -65.50(16)
N2B Fe2 N4B C25B 13.5(2)
O1B Fe2 N4B C29B 4.44(19)
N5B Fe2 N4B C29B -80.31(19)
N3B Fe2 N4B C29B -158.99(19)
N1B Fe2 N4B C29B 127.72(18)
N2B Fe2 N4B C29B -153.32(17)
C34B C35B N5B C31B -1.3(3)
N6B C35B N5B C31B 176.6(2)
C34B C35B N5B Fe2 152.19(19)
N6B C35B N5B Fe2 -29.9(3)
C32B C31B N5B C35B 2.0(3)
C30B C31B N5B C35B -174.1(2)
C32B C31B N5B Fe2 -154.7(2)
C30B C31B N5B Fe2 29.1(2)
O1B Fe2 N5B C35B 22.57(18)
N3B Fe2 N5B C35B -167.48(19)
N4B Fe2 N5B C35B 117.09(18)
N1B Fe2 N5B C35B -120.01(19)
N2B Fe2 N5B C35B -90.29(19)
O1B Fe2 N5B C31B 177.37(16)
N3B Fe2 N5B C31B -12.68(15)
N4B Fe2 N5B C31B -88.11(16)
N1B Fe2 N5B C31B 34.8(2)
N2B Fe2 N5B C31B 64.51(16)
O1B C36B N6B C35B 4.3(4)
C37B C36B N6B C35B -173.2(2)
N5B C35B N6B C36B 15.4(4)
C34B C35B N6B C36B -166.6(2)
N6B C36B O1B Fe2 -6.7(4)
C37B C36B O1B Fe2 170.71(17)
N5B Fe2 O1B C36B -4.2(2)
N3B Fe2 O1B C36B -37.6(3)
N4B Fe2 O1B C36B -100.2(2)
N1B Fe2 O1B C36B 152.9(2)
N2B Fe2 O1B C36B 68.9(2)
C2S O1S C1S C3S 41.9(13)
C1S O1S C2S C4S -14.2(13)
O1S C1S C3S C4S -49.0(10)
C1S C3S C4S C2S 37.4(9)
O1S C2S C4S C3S -17.3(11)
C2' O1' C1' C3' 3.6(15)
C1' O1' C2' C4' -4.0(13)
O1' C1' C3' C4' -1.3(12)
C1' C3' C4' C2' -1.1(9)
O1' C2' C4' C3' 3.3(11)

loop_
_platon_squeeze_void_nr
_platon_squeeze_void_average_x
_platon_squeeze_void_average_y
_platon_squeeze_void_average_z
_platon_squeeze_void_volume
_platon_squeeze_void_count_electrons
_platon_squeeze_void_content
1 0.500 1.000 1.000 472 117 ' '
